data_4125486
loop_
_publ_author_name
'Darzi, Evan R.'
'White, Brittany M.'
'Loventhal, Lance K.'
'Zakharov, Lev N.'
'Jasti, Ramesh'

_publ_section_title
;
 An Operationally Simple and Mild Oxidative Homocoupling of Aryl Boronic
 Esters To Access Conformationally Constrained Macrocycles.
;
_journal_issue 8
_journal_name_full 'Journal of the American Chemical Society'
_journal_page_first 3106
_journal_page_last 3114
_journal_paper_doi 10.1021/jacs.6b12658
_journal_volume 139
_journal_year 2017
_chemical_formula_sum 'C34 H32 O4'
_chemical_formula_weight 504.59
_space_group_crystal_system monoclinic
_space_group_IT_number 9
_space_group_name_Hall 'C -2yc'
_space_group_name_H-M_alt 'C 1 c 1'
_symmetry_space_group_name_Hall 'C -2yc'
_symmetry_space_group_name_H-M 'C 1 c 1'
_atom_sites_solution_hydrogens geom
_audit_creation_method SHELXL-2014/7
_cell_angle_alpha 90
_cell_angle_beta 111.093(2)
_cell_angle_gamma 90
_cell_formula_units_Z 20
_cell_length_a 36.9470(18)
_cell_length_b 9.7771(5)
_cell_length_c 38.2483(18)
_cell_measurement_reflns_used 9918
_cell_measurement_temperature 173(2)
_cell_measurement_theta_max 66.87
_cell_measurement_theta_min 4.16
_cell_volume 12890.9(11)
_computing_cell_refinement 'Bruker SAINT'
_computing_data_collection 'Bruker APEX2'
_computing_data_reduction 'Bruker SAINT'
_computing_molecular_graphics 'Bruker SHELXTL'
_computing_publication_material 'Bruker SHELXTL'
_computing_structure_refinement 'SHELXL-2013 (Sheldrick 2013)'
_computing_structure_solution 'SHELXS-97 (Sheldrick 2008)'
_diffrn_ambient_temperature 173(2)
_diffrn_measured_fraction_theta_full 0.993
_diffrn_measured_fraction_theta_max 0.993
_diffrn_measurement_device_type 'Bruker Apex-II CCD'
_diffrn_measurement_method '\f and \w scans'
_diffrn_radiation_type CuK\a
_diffrn_radiation_wavelength 1.54178
_diffrn_reflns_av_R_equivalents 0.0528
_diffrn_reflns_av_unetI/netI 0.0605
_diffrn_reflns_Laue_measured_fraction_full 0.993
_diffrn_reflns_Laue_measured_fraction_max 0.993
_diffrn_reflns_limit_h_max 43
_diffrn_reflns_limit_h_min -43
_diffrn_reflns_limit_k_max 11
_diffrn_reflns_limit_k_min -9
_diffrn_reflns_limit_l_max 45
_diffrn_reflns_limit_l_min -45
_diffrn_reflns_number 51624
_diffrn_reflns_point_group_measured_fraction_full 0.871
_diffrn_reflns_point_group_measured_fraction_max 0.870
_diffrn_reflns_theta_full 66.918
_diffrn_reflns_theta_max 66.918
_diffrn_reflns_theta_min 2.476
_diffrn_source 'Incoatec I\mS'
_exptl_absorpt_coefficient_mu 0.666
_exptl_absorpt_correction_T_max 0.7528
_exptl_absorpt_correction_T_min 0.6558
_exptl_absorpt_correction_type multi-scan
_exptl_absorpt_process_details SADABS
_exptl_crystal_colour colorless
_exptl_crystal_density_diffrn 1.300
_exptl_crystal_description cut-block
_exptl_crystal_F_000 5360
_exptl_crystal_size_max 0.190
_exptl_crystal_size_mid 0.170
_exptl_crystal_size_min 0.100
_refine_diff_density_max 0.308
_refine_diff_density_min -0.368
_refine_diff_density_rms 0.084
_refine_ls_abs_structure_details
;
 Flack x determined using 5045 quotients [(I+)-(I-)]/[(I+)+(I-)]
 (Parsons, Flack and Wagner, Acta Cryst. B69 (2013) 249-259).
;
_refine_ls_abs_structure_Flack 0.3(3)
_refine_ls_extinction_method none
_refine_ls_goodness_of_fit_ref 1.064
_refine_ls_hydrogen_treatment constr
_refine_ls_matrix_type full
_refine_ls_number_parameters 1711
_refine_ls_number_reflns 19979
_refine_ls_number_restraints 1637
_refine_ls_restrained_S_all 1.034
_refine_ls_R_factor_all 0.0753
_refine_ls_R_factor_gt 0.0557
_refine_ls_shift/su_max 0.006
_refine_ls_shift/su_mean 0.001
_refine_ls_structure_factor_coef Fsqd
_refine_ls_weighting_details 'w=1/[\s^2^(Fo^2^)+(0.0762P)^2^+6.2676P] where P=(Fo^2^+2Fc^2^)/3'
_refine_ls_weighting_scheme calc
_refine_ls_wR_factor_gt 0.1448
_refine_ls_wR_factor_ref 0.1607
_reflns_Friedel_coverage 0.753
_reflns_Friedel_fraction_full 0.748
_reflns_Friedel_fraction_max 0.748
_reflns_number_gt 14414
_reflns_number_total 19979
_reflns_threshold_expression 'I > 2\s(I)'
_cod_data_source_file ja6b12658_si_001.cif
_cod_data_source_block cu_jasti72_0m
_cod_depositor_comments 'Adding full bibliography for 4125484--4125486.cif.'
_cod_database_code 4125486
_shelx_shelxl_version_number 2014/7
_shelx_space_group_comment
;
The symmetry employed for this shelxl refinement is uniquely defined
by the following loop, which should always be used as a source of
symmetry information in preference to the above space-group names.
They are only intended as comments.
;
_shelx_estimated_absorpt_t_min 0.884
_shelx_estimated_absorpt_t_max 0.936

loop_
_space_group_symop_operation_xyz
'x, y, z'
'x, -y, z+1/2'
'x+1/2, y+1/2, z'
'x+1/2, -y+1/2, z+1/2'

loop_
_atom_site_label
_atom_site_type_symbol
_atom_site_fract_x
_atom_site_fract_y
_atom_site_fract_z
_atom_site_U_iso_or_equiv
_atom_site_adp_type
_atom_site_occupancy
_atom_site_site_symmetry_order
_atom_site_calc_flag
_atom_site_refinement_flags_posn
_atom_site_refinement_flags_adp
O1 O 0.67495(15) 0.4524(4) 0.90406(15) 0.0260(11) Uani 1 1 d . U
O2 O 0.65577(14) 0.9016(4) 0.82972(13) 0.0208(10) Uani 1 1 d . U
O3 O 0.75212(16) 0.9848(5) 1.14725(15) 0.0361(12) Uani 1 1 d . U
O4 O 0.73862(16) 0.5027(5) 1.09068(15) 0.0315(12) Uani 1 1 d . U
C1 C 0.69356(19) 0.6090(6) 0.95552(19) 0.0178(13) Uani 1 1 d . U
C2 C 0.7012(2) 0.4903(6) 0.9778(2) 0.0211(14) Uani 1 1 d . U
H2A H 0.6983 0.4022 0.9666 0.025 Uiso 1 1 calc R U
C3 C 0.71339(19) 0.5046(6) 1.01687(19) 0.0186(13) Uani 1 1 d . U
H3A H 0.7183 0.4244 1.0319 0.022 Uiso 1 1 calc R U
C4 C 0.71842(19) 0.6294(6) 1.0343(2) 0.0200(13) Uani 1 1 d . U
C5 C 0.71153(19) 0.7481(6) 1.01200(19) 0.0180(13) Uani 1 1 d . U
H5A H 0.7153 0.8363 1.0231 0.022 Uiso 1 1 calc R U
C6 C 0.6991(2) 0.7333(6) 0.9736(2) 0.0219(14) Uani 1 1 d . U
H6A H 0.6940 0.8138 0.9587 0.026 Uiso 1 1 calc R U
C7 C 0.68096(19) 0.5956(6) 0.9122(2) 0.0202(13) Uani 1 1 d . U
C8 C 0.64081(18) 0.6664(6) 0.89274(19) 0.0187(13) Uani 1 1 d . U
H8A H 0.6185 0.6271 0.8956 0.022 Uiso 1 1 calc R U
C9 C 0.63659(19) 0.7788(6) 0.87244(19) 0.0174(12) Uani 1 1 d . U
H9A H 0.6110 0.8116 0.8597 0.021 Uiso 1 1 calc R U
C10 C 0.6701(2) 0.8589(6) 0.86828(19) 0.0181(13) Uani 1 1 d . U
C11 C 0.7058(2) 0.7660(6) 0.8779(2) 0.0219(14) Uani 1 1 d . U
H11A H 0.7261 0.7895 0.8694 0.026 Uiso 1 1 calc R U
C12 C 0.7085(2) 0.6547(7) 0.8978(2) 0.0284(15) Uani 1 1 d . U
H12A H 0.7322 0.6057 0.9035 0.034 Uiso 1 1 calc R U
C13 C 0.6795(2) 0.9810(6) 0.8962(2) 0.0221(14) Uani 1 1 d . U
C14 C 0.6503(2) 1.0434(6) 0.90527(19) 0.0236(14) Uani 1 1 d . U
H14A H 0.6241 1.0380 0.8886 0.028 Uiso 1 1 calc R U
C15 C 0.6599(2) 1.1154(7) 0.9396(2) 0.0272(15) Uani 1 1 d . U
H15A H 0.6400 1.1573 0.9461 0.033 Uiso 1 1 calc R U
C16 C 0.6982(2) 1.1250(6) 0.9639(2) 0.0243(14) Uani 1 1 d . U
C17 C 0.7263(2) 1.0865(6) 0.9509(2) 0.0262(14) Uani 1 1 d . U
H17A H 0.7526 1.1094 0.9649 0.031 Uiso 1 1 calc R U
C18 C 0.7172(2) 1.0126(7) 0.9169(2) 0.0276(15) Uani 1 1 d . U
H18A H 0.7374 0.9850 0.9086 0.033 Uiso 1 1 calc R U
C19 C 0.7071(2) 1.1357(6) 1.0051(2) 0.0273(14) Uani 1 1 d . U
C20 C 0.7464(2) 1.1422(7) 1.0308(2) 0.0315(16) Uani 1 1 d . U
H20A H 0.7658 1.1830 1.0233 0.038 Uiso 1 1 calc R U
C21 C 0.7560(2) 1.0900(7) 1.0660(2) 0.0291(15) Uani 1 1 d . U
H21A H 0.7822 1.0942 1.0828 0.035 Uiso 1 1 calc R U
C22 C 0.7279(2) 1.0300(6) 1.0781(2) 0.0254(14) Uani 1 1 d . U
C23 C 0.6895(2) 1.0531(7) 1.0564(2) 0.0284(15) Uani 1 1 d . U
H23A H 0.6700 1.0332 1.0664 0.034 Uiso 1 1 calc R U
C24 C 0.6786(2) 1.1047(7) 1.0201(2) 0.0294(15) Uani 1 1 d . U
H24A H 0.6520 1.1190 1.0056 0.035 Uiso 1 1 calc R U
C25 C 0.7395(2) 0.9239(7) 1.1099(2) 0.0272(14) Uani 1 1 d . U
C26 C 0.7730(2) 0.8444(6) 1.1080(2) 0.0274(14) Uani 1 1 d . U
H26A H 0.7982 0.8831 1.1185 0.033 Uiso 1 1 calc R U
C27 C 0.7693(2) 0.7236(7) 1.0924(2) 0.0277(14) Uani 1 1 d . U
H27A H 0.7920 0.6838 1.0906 0.033 Uiso 1 1 calc R U
C28 C 0.7331(2) 0.6434(6) 1.0773(2) 0.0237(14) Uani 1 1 d . U
C29 C 0.7007(2) 0.7065(7) 1.08871(19) 0.0235(13) Uani 1 1 d . U
H29A H 0.6772 0.6571 1.0841 0.028 Uiso 1 1 calc R U
C30 C 0.7051(2) 0.8294(7) 1.10499(19) 0.0252(14) Uani 1 1 d . U
H30A H 0.6857 0.8598 1.1140 0.030 Uiso 1 1 calc R U
C31 C 0.6646(2) 0.4154(7) 0.8660(2) 0.0289(15) Uani 1 1 d . U
H31A H 0.6612 0.3160 0.8634 0.043 Uiso 1 1 calc R U
H31B H 0.6403 0.4608 0.8511 0.043 Uiso 1 1 calc R U
H31C H 0.6852 0.4437 0.8570 0.043 Uiso 1 1 calc R U
C32 C 0.6776(2) 1.0095(6) 0.8216(2) 0.0244(14) Uani 1 1 d . U
H32A H 0.6662 1.0331 0.7950 0.037 Uiso 1 1 calc R U
H32B H 0.6772 1.0899 0.8368 0.037 Uiso 1 1 calc R U
H32C H 0.7045 0.9795 0.8276 0.037 Uiso 1 1 calc R U
C33 C 0.7279(3) 1.0905(8) 1.1520(2) 0.0410(18) Uani 1 1 d . U
H33A H 0.7386 1.1250 1.1778 0.061 Uiso 1 1 calc R U
H33B H 0.7265 1.1652 1.1345 0.061 Uiso 1 1 calc R U
H33C H 0.7017 1.0542 1.1470 0.061 Uiso 1 1 calc R U
C34 C 0.7488(3) 0.4912(8) 1.1303(2) 0.045(2) Uani 1 1 d . U
H34A H 0.7521 0.3945 1.1375 0.067 Uiso 1 1 calc R U
H34B H 0.7732 0.5402 1.1430 0.067 Uiso 1 1 calc R U
H34C H 0.7282 0.5311 1.1375 0.067 Uiso 1 1 calc R U
O1A O 0.77249(16) 0.9499(5) 0.79654(16) 0.0278(11) Uani 1 1 d . U
O2A O 0.75751(14) 0.4794(5) 0.73392(14) 0.0258(11) Uani 1 1 d . U
O3A O 0.85319(16) 0.5042(5) 1.05139(15) 0.0375(13) Uani 1 1 d . U
O4A O 0.83603(17) 0.9681(5) 0.98250(16) 0.0360(13) Uani 1 1 d . U
C1A C 0.79214(19) 0.8130(6) 0.8503(2) 0.0194(14) Uani 1 1 d . U
C2A C 0.7991(2) 0.9347(6) 0.8706(2) 0.0229(14) Uani 1 1 d . U
H2AA H 0.7952 1.0186 0.8572 0.028 Uiso 1 1 calc R U
C3A C 0.8114(2) 0.9394(6) 0.9095(2) 0.0235(14) Uani 1 1 d . U
H3AA H 0.8157 1.0251 0.9220 0.028 Uiso 1 1 calc R U
C4A C 0.81719(19) 0.8201(7) 0.92979(19) 0.0205(13) Uani 1 1 d . U
C5A C 0.8113(2) 0.6990(6) 0.9116(2) 0.0212(13) Uani 1 1 d . U
H5AA H 0.8159 0.6169 0.9258 0.025 Uiso 1 1 calc R U
C6A C 0.79878(19) 0.6907(6) 0.8727(2) 0.0161(12) Uani 1 1 d . U
H6AA H 0.7946 0.6037 0.8608 0.019 Uiso 1 1 calc R U
C7A C 0.7794(2) 0.8081(6) 0.8084(2) 0.0209(14) Uani 1 1 d . U
C8A C 0.8085(2) 0.7456(6) 0.7951(2) 0.0231(14) Uani 1 1 d . U
H8AA H 0.8318 0.7956 0.7994 0.028 Uiso 1 1 calc R U
C9A C 0.8053(2) 0.6271(7) 0.7777(2) 0.0216(14) Uani 1 1 d . U
H9AA H 0.8250 0.6005 0.7686 0.026 Uiso 1 1 calc R U
C10A C 0.7717(2) 0.5330(6) 0.77193(19) 0.0206(13) Uani 1 1 d . U
C11A C 0.73753(19) 0.6094(6) 0.77426(19) 0.0171(12) Uani 1 1 d . U
H11B H 0.7125 0.5704 0.7629 0.021 Uiso 1 1 calc R U
C12A C 0.74080(19) 0.7321(6) 0.79188(19) 0.0175(13) Uani 1 1 d . U
H12B H 0.7182 0.7720 0.7940 0.021 Uiso 1 1 calc R U
C13A C 0.7822(2) 0.4195(6) 0.80262(19) 0.0207(13) Uani 1 1 d . U
C14A C 0.8203(2) 0.3945(6) 0.8245(2) 0.0219(14) Uani 1 1 d . U
H14B H 0.8402 0.4174 0.8153 0.026 Uiso 1 1 calc R U
C15A C 0.8298(2) 0.3363(6) 0.8597(2) 0.0212(13) Uani 1 1 d . U
H15B H 0.8563 0.3209 0.8746 0.025 Uiso 1 1 calc R U
C16A C 0.8008(2) 0.3000(6) 0.8735(2) 0.0225(13) Uani 1 1 d . U
C17A C 0.7633(2) 0.2978(6) 0.8478(2) 0.0227(14) Uani 1 1 d . U
H17B H 0.7436 0.2542 0.8543 0.027 Uiso 1 1 calc R U
C18A C 0.7534(2) 0.3581(6) 0.8124(2) 0.0252(14) Uani 1 1 d . U
H18B H 0.7274 0.3568 0.7954 0.030 Uiso 1 1 calc R U
C19A C 0.8097(2) 0.3027(6) 0.9146(2) 0.0212(13) Uani 1 1 d . U
C20A C 0.8487(2) 0.3050(7) 0.9407(2) 0.0285(15) Uani 1 1 d . U
H20B H 0.8685 0.2596 0.9347 0.034 Uiso 1 1 calc R U
C21A C 0.8578(2) 0.3720(7) 0.9740(2) 0.0289(15) Uani 1 1 d . U
H21B H 0.8841 0.3753 0.9906 0.035 Uiso 1 1 calc R U
C22A C 0.82928(19) 0.4360(6) 0.9844(2) 0.0245(14) Uani 1 1 d . U
C23A C 0.78999(19) 0.4086(6) 0.9616(2) 0.0232(14) Uani 1 1 d . U
H23B H 0.7698 0.4365 0.9698 0.028 Uiso 1 1 calc R U
C24A C 0.7810(2) 0.3426(6) 0.9280(2) 0.0260(14) Uani 1 1 d . U
H24B H 0.7546 0.3238 0.9135 0.031 Uiso 1 1 calc R U
C25A C 0.83951(19) 0.5511(7) 1.0129(2) 0.0261(14) Uani 1 1 d . U
C26A C 0.8045(2) 0.6452(7) 1.0048(2) 0.0260(14) Uani 1 1 d . U
H26B H 0.7843 0.6172 1.0131 0.031 Uiso 1 1 calc R U
C27A C 0.8004(2) 0.7631(7) 0.9870(2) 0.0256(14) Uani 1 1 d . U
H27B H 0.7770 0.8129 0.9823 0.031 Uiso 1 1 calc R U
C28A C 0.8312(2) 0.8235(7) 0.9736(2) 0.0259(15) Uani 1 1 d . U
C29A C 0.8687(2) 0.7496(7) 0.9907(2) 0.0305(15) Uani 1 1 d . U
H29B H 0.8911 0.7888 0.9882 0.037 Uiso 1 1 calc R U
C30A C 0.8725(2) 0.6359(7) 1.0085(2) 0.0279(15) Uani 1 1 d . U
H30B H 0.8981 0.6014 1.0201 0.034 Uiso 1 1 calc R U
C31A C 0.7611(3) 0.9729(8) 0.7574(2) 0.0405(19) Uani 1 1 d . U
H31D H 0.7572 1.0711 0.7522 0.061 Uiso 1 1 calc R U
H31E H 0.7814 0.9396 0.7487 0.061 Uiso 1 1 calc R U
H31F H 0.7368 0.9241 0.7442 0.061 Uiso 1 1 calc R U
C32A C 0.7818(2) 0.3771(7) 0.7272(2) 0.0327(17) Uani 1 1 d . U
H32D H 0.7704 0.3459 0.7012 0.049 Uiso 1 1 calc R U
H32E H 0.8076 0.4155 0.7318 0.049 Uiso 1 1 calc R U
H32F H 0.7840 0.2995 0.7441 0.049 Uiso 1 1 calc R U
C33A C 0.8297(2) 0.3999(9) 1.0594(2) 0.045(2) Uani 1 1 d . U
H33D H 0.8411 0.3745 1.0860 0.067 Uiso 1 1 calc R U
H33E H 0.8034 0.4349 1.0539 0.067 Uiso 1 1 calc R U
H33F H 0.8287 0.3193 1.0439 0.067 Uiso 1 1 calc R U
C34A C 0.8464(3) 0.9946(9) 1.0221(2) 0.050(2) Uani 1 1 d . U
H34D H 0.8493 1.0933 1.0267 0.075 Uiso 1 1 calc R U
H34E H 0.8260 0.9596 1.0305 0.075 Uiso 1 1 calc R U
H34F H 0.8710 0.9487 1.0361 0.075 Uiso 1 1 calc R U
O1B O 0.87229(16) 0.4772(5) 0.69616(15) 0.0353(13) Uani 1 1 d . U
O2B O 0.85704(16) 0.9518(6) 0.63435(16) 0.0459(15) Uani 1 1 d . U
O3B O 0.95376(16) 0.9161(6) 0.95236(16) 0.0363(13) Uani 1 1 d . U
O4B O 0.93487(17) 0.4527(5) 0.88192(16) 0.0329(13) Uani 1 1 d . U
C1B C 0.89215(19) 0.6121(6) 0.7513(2) 0.0190(13) Uani 1 1 d . U
C2B C 0.8988(2) 0.4848(6) 0.7701(2) 0.0192(13) Uani 1 1 d . U
H2BA H 0.8950 0.4014 0.7564 0.023 Uiso 1 1 calc R U
C3B C 0.9110(2) 0.4845(6) 0.8087(2) 0.0223(14) Uani 1 1 d . U
H3BA H 0.9154 0.3985 0.8211 0.027 Uiso 1 1 calc R U
C4B C 0.91716(19) 0.6008(6) 0.8305(2) 0.0190(13) Uani 1 1 d . U
C5B C 0.9110(2) 0.7281(6) 0.8115(2) 0.0191(13) Uani 1 1 d . U
H5BA H 0.9154 0.8115 0.8251 0.023 Uiso 1 1 calc R U
C6B C 0.8983(2) 0.7286(6) 0.7727(2) 0.0220(14) Uani 1 1 d . U
H6BA H 0.8937 0.8144 0.7602 0.026 Uiso 1 1 calc R U
C7B C 0.8795(2) 0.6185(7) 0.7080(2) 0.0245(14) Uani 1 1 d . U
C8B C 0.84014(18) 0.6954(7) 0.69121(19) 0.0231(14) Uani 1 1 d . U
H8BA H 0.8176 0.6554 0.6934 0.028 Uiso 1 1 calc R U
C9B C 0.8370(2) 0.8156(7) 0.67389(19) 0.0266(14) Uani 1 1 d . U
H9BA H 0.8117 0.8526 0.6620 0.032 Uiso 1 1 calc R U
C10B C 0.8712(2) 0.8971(7) 0.6719(2) 0.0306(15) Uani 1 1 d . U
C11B C 0.9055(2) 0.8009(7) 0.6788(2) 0.0321(16) Uani 1 1 d . U
H11C H 0.9262 0.8283 0.6711 0.039 Uiso 1 1 calc R U
C12B C 0.9075(2) 0.6816(7) 0.6950(2) 0.0305(16) Uani 1 1 d . U
H12C H 0.9304 0.6303 0.6987 0.037 Uiso 1 1 calc R U
C13B C 0.8814(2) 1.0065(6) 0.7025(2) 0.0283(15) Uani 1 1 d . U
C14B C 0.8530(2) 1.0647(7) 0.7141(2) 0.0318(16) Uani 1 1 d . U
H14C H 0.8267 1.0660 0.6976 0.038 Uiso 1 1 calc R U
C15B C 0.8635(2) 1.1212(6) 0.7501(2) 0.0293(15) Uani 1 1 d . U
H15C H 0.8439 1.1607 0.7576 0.035 Uiso 1 1 calc R U
C16B C 0.9014(2) 1.1209(6) 0.7751(2) 0.0274(15) Uani 1 1 d . U
C17B C 0.9292(2) 1.0875(7) 0.7598(2) 0.0288(15) Uani 1 1 d . U
H17C H 0.9557 1.1053 0.7741 0.035 Uiso 1 1 calc R U
C18B C 0.9197(2) 1.0295(7) 0.7247(2) 0.0333(16) Uani 1 1 d . U
H18C H 0.9397 1.0052 0.7157 0.040 Uiso 1 1 calc R U
C19B C 0.9112(2) 1.1138(6) 0.8159(2) 0.0242(14) Uani 1 1 d . U
C20B C 0.9498(2) 1.1076(7) 0.8414(2) 0.0321(16) Uani 1 1 d . U
H20C H 0.9696 1.1510 0.8351 0.038 Uiso 1 1 calc R U
C21B C 0.9590(2) 1.0420(7) 0.8742(2) 0.0292(15) Uani 1 1 d . U
H21C H 0.9855 1.0379 0.8903 0.035 Uiso 1 1 calc R U
C22B C 0.9308(2) 0.9792(6) 0.8853(2) 0.0226(14) Uani 1 1 d . U
C23B C 0.8918(2) 1.0134(7) 0.8642(2) 0.0262(15) Uani 1 1 d . U
H23C H 0.8721 0.9920 0.8739 0.031 Uiso 1 1 calc R U
C24B C 0.8821(2) 1.0760(7) 0.8307(2) 0.0280(15) Uani 1 1 d . U
H24C H 0.8556 1.0951 0.8167 0.034 Uiso 1 1 calc R U
C25B C 0.9407(2) 0.8657(7) 0.9141(2) 0.0239(14) Uani 1 1 d . U
C26B C 0.9737(2) 0.7839(7) 0.9098(2) 0.0263(15) Uani 1 1 d . U
H26C H 0.9994 0.8168 0.9216 0.032 Uiso 1 1 calc R U
C27B C 0.9683(2) 0.6696(7) 0.8905(2) 0.0241(14) Uani 1 1 d . U
H27C H 0.9906 0.6300 0.8877 0.029 Uiso 1 1 calc R U
C28B C 0.9316(2) 0.5974(6) 0.87310(19) 0.0199(13) Uani 1 1 d . U
C29B C 0.89972(18) 0.6565(6) 0.88684(18) 0.0149(12) Uani 1 1 d . U
H29C H 0.8756 0.6104 0.8810 0.018 Uiso 1 1 calc R U
C30B C 0.9064(2) 0.7727(7) 0.90697(18) 0.0213(13) Uani 1 1 d . U
H30C H 0.8878 0.7983 0.9177 0.026 Uiso 1 1 calc R U
C31B C 0.8611(2) 0.4581(8) 0.6568(2) 0.044(2) Uani 1 1 d . U
H31G H 0.8567 0.3606 0.6509 0.067 Uiso 1 1 calc R U
H31H H 0.8371 0.5090 0.6439 0.067 Uiso 1 1 calc R U
H31I H 0.8817 0.4915 0.6485 0.067 Uiso 1 1 calc R U
C32B C 0.8808(3) 1.0564(8) 0.6285(2) 0.050(2) Uani 1 1 d . U
H32G H 0.8696 1.0888 0.6026 0.075 Uiso 1 1 calc R U
H32H H 0.8823 1.1325 0.6457 0.075 Uiso 1 1 calc R U
H32I H 0.9069 1.0202 0.6333 0.075 Uiso 1 1 calc R U
C33B C 0.9311(3) 1.0237(9) 0.9598(3) 0.045(2) Uani 1 1 d . U
H33G H 0.9424 1.0497 0.9863 0.068 Uiso 1 1 calc R U
H33H H 0.9310 1.1031 0.9441 0.068 Uiso 1 1 calc R U
H33I H 0.9045 0.9918 0.9541 0.068 Uiso 1 1 calc R U
C34B C 0.9464(3) 0.4232(8) 0.9213(2) 0.046(2) Uani 1 1 d . U
H34G H 0.9480 0.3239 0.9251 0.069 Uiso 1 1 calc R U
H34H H 0.9719 0.4642 0.9348 0.069 Uiso 1 1 calc R U
H34I H 0.9273 0.4613 0.9309 0.069 Uiso 1 1 calc R U
O1C O 0.47593(17) 0.5000(5) 0.60500(16) 0.0363(13) Uani 1 1 d . U
O2C O 0.45669(15) 0.0491(5) 0.53048(14) 0.0355(12) Uani 1 1 d . U
O3C O 0.55222(15) -0.0358(5) 0.84713(14) 0.0233(10) Uani 1 1 d . U
O4C O 0.53912(15) 0.4488(5) 0.79126(15) 0.0276(11) Uani 1 1 d . U
C1C C 0.49384(18) 0.3436(7) 0.6558(2) 0.0206(13) Uani 1 1 d . U
C2C C 0.5014(2) 0.4612(6) 0.6781(2) 0.0227(14) Uani 1 1 d . U
H2CA H 0.4983 0.5488 0.6667 0.027 Uiso 1 1 calc R U
C3C C 0.5137(2) 0.4505(6) 0.7175(2) 0.0200(13) Uani 1 1 d . U
H3CA H 0.5183 0.5308 0.7325 0.024 Uiso 1 1 calc R U
C4C C 0.51882(19) 0.3225(6) 0.7342(2) 0.0197(13) Uani 1 1 d . U
C5C C 0.5119(2) 0.2092(7) 0.7127(2) 0.0242(14) Uani 1 1 d . U
H5CA H 0.5157 0.1222 0.7245 0.029 Uiso 1 1 calc R U
C6C C 0.4995(2) 0.2150(7) 0.6742(2) 0.0267(15) Uani 1 1 d . U
H6CA H 0.4947 0.1329 0.6600 0.032 Uiso 1 1 calc R U
C7C C 0.48098(19) 0.3547(6) 0.6127(2) 0.0246(14) Uani 1 1 d . U
C8C C 0.5100(2) 0.2952(6) 0.5984(2) 0.0264(14) Uani 1 1 d . U
H8CA H 0.5339 0.3428 0.6044 0.032 Uiso 1 1 calc R U
C9C C 0.5059(2) 0.1824(7) 0.5781(2) 0.0269(14) Uani 1 1 d . U
H9CA H 0.5257 0.1579 0.5688 0.032 Uiso 1 1 calc R U
C10C C 0.4709(2) 0.0924(7) 0.56940(18) 0.0257(14) Uani 1 1 d . U
C11C C 0.4376(2) 0.1712(7) 0.5734(2) 0.0306(15) Uani 1 1 d . U
H11D H 0.4120 0.1375 0.5609 0.037 Uiso 1 1 calc R U
C12C C 0.4418(2) 0.2854(7) 0.59355(19) 0.0268(14) Uani 1 1 d . U
H12D H 0.4194 0.3254 0.5961 0.032 Uiso 1 1 calc R U
C13C C 0.48032(19) -0.0298(6) 0.59695(18) 0.0230(13) Uani 1 1 d . U
C14C C 0.4511(2) -0.0935(7) 0.6055(2) 0.0311(15) Uani 1 1 d . U
H14D H 0.4251 -0.0890 0.5885 0.037 Uiso 1 1 calc R U
C15C C 0.4602(2) -0.1644(6) 0.6392(2) 0.0270(14) Uani 1 1 d . U
H15D H 0.4399 -0.2078 0.6448 0.032 Uiso 1 1 calc R U
C16C C 0.4983(2) -0.1732(6) 0.6648(2) 0.0238(14) Uani 1 1 d . U
C17C C 0.5272(2) -0.1343(6) 0.6521(2) 0.0242(14) Uani 1 1 d . U
H17D H 0.5535 -0.1558 0.6663 0.029 Uiso 1 1 calc R U
C18C C 0.5178(2) -0.0624(7) 0.6180(2) 0.0302(15) Uani 1 1 d . U
H18D H 0.5380 -0.0362 0.6094 0.036 Uiso 1 1 calc R U
C19C C 0.5067(2) -0.1865(6) 0.7057(2) 0.0236(14) Uani 1 1 d . U
C20C C 0.4785(2) -0.1513(6) 0.7198(2) 0.0242(14) Uani 1 1 d . U
H20D H 0.4519 -0.1636 0.7049 0.029 Uiso 1 1 calc R U
C21C C 0.4887(2) -0.0981(7) 0.7557(2) 0.0223(14) Uani 1 1 d . U
H21D H 0.4689 -0.0738 0.7650 0.027 Uiso 1 1 calc R U
C22C C 0.5279(2) -0.0796(6) 0.7785(2) 0.0210(13) Uani 1 1 d . U
C23C C 0.5559(2) -0.1418(6) 0.7668(2) 0.0226(14) Uani 1 1 d . U
H23D H 0.5819 -0.1483 0.7837 0.027 Uiso 1 1 calc R U
C24C C 0.5461(2) -0.1925(6) 0.7316(2) 0.0256(14) Uani 1 1 d . U
H24D H 0.5655 -0.2324 0.7239 0.031 Uiso 1 1 calc R U
C25C C 0.5391(2) 0.0252(6) 0.8106(2) 0.0200(13) Uani 1 1 d . U
C26C C 0.5046(2) 0.1218(6) 0.8046(2) 0.0205(14) Uani 1 1 d . U
H26D H 0.4842 0.0907 0.8122 0.025 Uiso 1 1 calc R U
C27C C 0.5012(2) 0.2463(7) 0.7895(2) 0.0191(13) Uani 1 1 d . U
H27D H 0.4782 0.2972 0.7858 0.023 Uiso 1 1 calc R U
C28C C 0.5334(2) 0.3107(6) 0.7777(2) 0.0196(13) Uani 1 1 d . U
C29C C 0.5697(2) 0.2277(7) 0.7930(2) 0.0248(14) Uani 1 1 d . U
H29D H 0.5926 0.2671 0.7916 0.030 Uiso 1 1 calc R U
C30C C 0.5730(2) 0.1085(7) 0.8080(2) 0.0240(14) Uani 1 1 d . U
H30D H 0.5982 0.0696 0.8181 0.029 Uiso 1 1 calc R U
C31C C 0.4648(3) 0.5364(9) 0.5665(2) 0.046(2) Uani 1 1 d . U
H31J H 0.4621 0.6360 0.5639 0.070 Uiso 1 1 calc R U
H31K H 0.4847 0.5055 0.5569 0.070 Uiso 1 1 calc R U
H31L H 0.4400 0.4929 0.5522 0.070 Uiso 1 1 calc R U
C32C C 0.4792(2) -0.0554(8) 0.5220(2) 0.0396(18) Uani 1 1 d . U
H32J H 0.4678 -0.0787 0.4954 0.059 Uiso 1 1 calc R U
H32K H 0.5058 -0.0225 0.5278 0.059 Uiso 1 1 calc R U
H32L H 0.4796 -0.1368 0.5371 0.059 Uiso 1 1 calc R U
C33C C 0.5273(2) -0.1381(7) 0.8527(2) 0.0283(16) Uani 1 1 d . U
H33J H 0.5385 -0.1737 0.8783 0.042 Uiso 1 1 calc R U
H33K H 0.5018 -0.0980 0.8488 0.042 Uiso 1 1 calc R U
H33L H 0.5244 -0.2128 0.8348 0.042 Uiso 1 1 calc R U
C34C C 0.5491(2) 0.4618(7) 0.8305(2) 0.0323(18) Uani 1 1 d . U
H34J H 0.5525 0.5587 0.8374 0.048 Uiso 1 1 calc R U
H34K H 0.5284 0.4231 0.8377 0.048 Uiso 1 1 calc R U
H34L H 0.5734 0.4127 0.8434 0.048 Uiso 1 1 calc R U
O1D O 0.57119(15) 0.9646(4) -0.00843(14) 0.0261(11) Uani 1 1 d . U
O2D O 0.55827(15) 0.4802(5) -0.06283(14) 0.0252(11) Uani 1 1 d . U
O3D O 0.65379(15) 0.5770(5) 0.25394(14) 0.0293(11) Uani 1 1 d . U
O4D O 0.63288(15) 1.0259(5) 0.17715(13) 0.0261(11) Uani 1 1 d . U
C1D C 0.59129(19) 0.8417(6) 0.04860(19) 0.0189(13) Uani 1 1 d . U
C2D C 0.5974(2) 0.9699(7) 0.0659(2) 0.0251(15) Uani 1 1 d . U
H2DA H 0.5932 1.0500 0.0509 0.030 Uiso 1 1 calc R U
C3D C 0.6097(2) 0.9822(6) 0.1046(2) 0.0214(13) Uani 1 1 d . U
H3DA H 0.6139 1.0707 0.1156 0.026 Uiso 1 1 calc R U
C4D C 0.61593(19) 0.8684(6) 0.1275(2) 0.0198(13) Uani 1 1 d . U
C5D C 0.61116(18) 0.7382(6) 0.11121(17) 0.0155(12) Uani 1 1 d . U
H5DA H 0.6166 0.6592 0.1267 0.019 Uiso 1 1 calc R U
C6D C 0.5985(2) 0.7237(7) 0.07229(19) 0.0221(14) Uani 1 1 d . U
H6DA H 0.5947 0.6349 0.0615 0.026 Uiso 1 1 calc R U
C7D C 0.57861(19) 0.8269(6) 0.00572(19) 0.0206(13) Uani 1 1 d . U
C8D C 0.6079(2) 0.7609(7) -0.0059(2) 0.0247(14) Uani 1 1 d . U
H8DA H 0.6312 0.8105 -0.0021 0.030 Uiso 1 1 calc R U
C9D C 0.6051(2) 0.6389(6) -0.0213(2) 0.0226(14) Uani 1 1 d . U
H9DA H 0.6251 0.6100 -0.0298 0.027 Uiso 1 1 calc R U
C10D C 0.5720(2) 0.5436(6) -0.02601(19) 0.0202(13) Uani 1 1 d . U
C11D C 0.53739(19) 0.6214(6) -0.02478(19) 0.0205(13) Uani 1 1 d . U
H11E H 0.5125 0.5806 -0.0354 0.025 Uiso 1 1 calc R U
C12D C 0.54020(18) 0.7460(6) -0.00929(18) 0.0194(13) Uani 1 1 d . U
H12E H 0.5175 0.7863 -0.0075 0.023 Uiso 1 1 calc R U
C13D C 0.5830(2) 0.4387(6) 0.0064(2) 0.0219(13) Uani 1 1 d . U
C14D C 0.5550(2) 0.3790(6) 0.0179(2) 0.0261(14) Uani 1 1 d . U
H14E H 0.5289 0.3732 0.0010 0.031 Uiso 1 1 calc R U
C15D C 0.5650(2) 0.3271(6) 0.0545(2) 0.0264(14) Uani 1 1 d . U
H15E H 0.5458 0.2860 0.0622 0.032 Uiso 1 1 calc R U
C16D C 0.6029(2) 0.3361(6) 0.07919(18) 0.0206(12) Uani 1 1 d . U
C17D C 0.6313(2) 0.3680(7) 0.0644(2) 0.0265(14) Uani 1 1 d . U
H17E H 0.6578 0.3545 0.0793 0.032 Uiso 1 1 calc R U
C18D C 0.6216(2) 0.4186(7) 0.0287(2) 0.0266(14) Uani 1 1 d . U
H18E H 0.6414 0.4400 0.0192 0.032 Uiso 1 1 calc R U
C19D C 0.6125(2) 0.3497(6) 0.1208(2) 0.0244(14) Uani 1 1 d . U
C20D C 0.5832(2) 0.3914(6) 0.1340(2) 0.0239(13) Uani 1 1 d . U
H20E H 0.5569 0.3695 0.1200 0.029 Uiso 1 1 calc R U
C21D C 0.59212(19) 0.4620(6) 0.1663(2) 0.0220(13) Uani 1 1 d . U
H21E H 0.5719 0.4867 0.1750 0.026 Uiso 1 1 calc R U
C22D C 0.6312(2) 0.5010(6) 0.1880(2) 0.0222(13) Uani 1 1 d . U
C23D C 0.6601(2) 0.4344(7) 0.1780(2) 0.0277(14) Uani 1 1 d . U
H23E H 0.6865 0.4412 0.1942 0.033 Uiso 1 1 calc R U
C24D C 0.6513(2) 0.3613(7) 0.1459(2) 0.0282(15) Uani 1 1 d . U
H24E H 0.6714 0.3172 0.1402 0.034 Uiso 1 1 calc R U
C25D C 0.64036(19) 0.6199(6) 0.2147(2) 0.0228(14) Uani 1 1 d . U
C26D C 0.6051(2) 0.7108(6) 0.20590(19) 0.0210(13) Uani 1 1 d . U
H26E H 0.5859 0.6852 0.2157 0.025 Uiso 1 1 calc R U
C27D C 0.59915(18) 0.8253(6) 0.18519(18) 0.0194(13) Uani 1 1 d . U
H27E H 0.5753 0.8732 0.1795 0.023 Uiso 1 1 calc R U
C28D C 0.6302(2) 0.8811(6) 0.17043(19) 0.0205(13) Uani 1 1 d . U
C29D C 0.6676(2) 0.8134(7) 0.1891(2) 0.0257(14) Uani 1 1 d . U
H29E H 0.6898 0.8540 0.1864 0.031 Uiso 1 1 calc R U
C30D C 0.6730(2) 0.6995(7) 0.2095(2) 0.0243(14) Uani 1 1 d . U
H30E H 0.6988 0.6669 0.2214 0.029 Uiso 1 1 calc R U
C31D C 0.5600(2) 0.9763(8) -0.0481(2) 0.0337(17) Uani 1 1 d . U
H31M H 0.5555 1.0727 -0.0554 0.050 Uiso 1 1 calc R U
H31N H 0.5807 0.9399 -0.0559 0.050 Uiso 1 1 calc R U
H31O H 0.5361 0.9242 -0.0604 0.050 Uiso 1 1 calc R U
C32D C 0.5828(2) 0.3765(7) -0.0676(2) 0.0317(16) Uani 1 1 d . U
H32M H 0.5715 0.3390 -0.0930 0.048 Uiso 1 1 calc R U
H32N H 0.6084 0.4152 -0.0638 0.048 Uiso 1 1 calc R U
H32O H 0.5854 0.3034 -0.0493 0.048 Uiso 1 1 calc R U
C33D C 0.6318(2) 0.4708(7) 0.2632(2) 0.0343(17) Uani 1 1 d . U
H33M H 0.6434 0.4504 0.2900 0.051 Uiso 1 1 calc R U
H33N H 0.6050 0.5013 0.2570 0.051 Uiso 1 1 calc R U
H33O H 0.6322 0.3883 0.2487 0.051 Uiso 1 1 calc R U
C34D C 0.6442(3) 1.0641(8) 0.2159(2) 0.0362(18) Uani 1 1 d . U
H34M H 0.6453 1.1640 0.2181 0.054 Uiso 1 1 calc R U
H34N H 0.6251 1.0286 0.2260 0.054 Uiso 1 1 calc R U
H34O H 0.6698 1.0256 0.2301 0.054 Uiso 1 1 calc R U

loop_
_atom_site_aniso_label
_atom_site_aniso_U_11
_atom_site_aniso_U_22
_atom_site_aniso_U_33
_atom_site_aniso_U_23
_atom_site_aniso_U_13
_atom_site_aniso_U_12
O1 0.035(3) 0.0151(18) 0.027(3) 0.0031(17) 0.011(2) 0.0044(17)
O2 0.027(2) 0.0185(18) 0.014(2) 0.0023(15) 0.0039(17) 0.0004(15)
O3 0.037(3) 0.046(3) 0.022(2) -0.0106(19) 0.0069(19) 0.0004(19)
O4 0.043(3) 0.024(2) 0.028(2) 0.0108(18) 0.013(2) 0.0086(18)
C1 0.013(3) 0.017(2) 0.021(3) 0.006(2) 0.003(2) 0.0065(19)
C2 0.017(3) 0.018(3) 0.025(3) 0.006(2) 0.005(2) 0.008(2)
C3 0.018(3) 0.014(2) 0.024(3) 0.008(2) 0.008(2) 0.004(2)
C4 0.016(3) 0.020(3) 0.025(3) 0.006(2) 0.008(2) 0.006(2)
C5 0.019(3) 0.010(2) 0.025(3) 0.004(2) 0.008(2) 0.0027(19)
C6 0.020(3) 0.017(3) 0.027(3) 0.009(2) 0.007(2) 0.005(2)
C7 0.015(3) 0.018(2) 0.021(3) 0.003(2) -0.001(2) 0.012(2)
C8 0.010(3) 0.027(3) 0.017(3) -0.002(2) 0.002(2) 0.000(2)
C9 0.015(3) 0.021(2) 0.015(3) -0.004(2) 0.004(2) 0.004(2)
C10 0.021(3) 0.020(2) 0.014(3) -0.002(2) 0.008(2) 0.006(2)
C11 0.018(3) 0.022(3) 0.029(3) -0.002(2) 0.012(2) 0.008(2)
C12 0.027(3) 0.026(3) 0.030(3) 0.003(3) 0.008(3) 0.011(2)
C13 0.028(3) 0.022(3) 0.015(3) 0.006(2) 0.006(2) 0.007(2)
C14 0.025(3) 0.024(3) 0.017(3) 0.001(2) 0.002(2) 0.007(2)
C15 0.029(3) 0.025(3) 0.029(3) 0.000(3) 0.013(2) 0.012(2)
C16 0.032(3) 0.011(2) 0.029(3) 0.000(2) 0.009(2) 0.002(2)
C17 0.027(3) 0.018(3) 0.030(3) 0.004(2) 0.006(2) -0.006(2)
C18 0.033(3) 0.029(3) 0.024(3) 0.004(3) 0.015(3) -0.001(3)
C19 0.028(3) 0.017(3) 0.037(3) -0.006(2) 0.011(2) 0.000(2)
C20 0.028(3) 0.028(3) 0.039(3) -0.006(3) 0.013(3) -0.007(2)
C21 0.023(3) 0.033(3) 0.028(3) -0.007(2) 0.005(2) -0.007(2)
C22 0.024(3) 0.028(3) 0.024(3) -0.009(2) 0.009(2) -0.001(2)
C23 0.023(3) 0.029(3) 0.036(3) -0.002(3) 0.015(2) 0.006(2)
C24 0.024(3) 0.028(3) 0.033(3) -0.004(2) 0.008(2) 0.004(2)
C25 0.022(3) 0.036(3) 0.023(3) -0.007(2) 0.007(2) -0.003(2)
C26 0.019(3) 0.034(3) 0.025(3) 0.002(2) 0.002(2) 0.000(2)
C27 0.029(3) 0.032(3) 0.024(3) 0.008(2) 0.011(2) 0.008(2)
C28 0.025(3) 0.023(3) 0.024(3) 0.007(2) 0.009(2) 0.009(2)
C29 0.019(3) 0.032(3) 0.021(3) 0.000(2) 0.008(2) 0.003(2)
C30 0.025(3) 0.034(3) 0.019(3) -0.006(2) 0.011(2) -0.004(2)
C31 0.034(4) 0.021(3) 0.031(3) 0.002(2) 0.011(3) 0.000(2)
C32 0.035(4) 0.020(3) 0.019(3) 0.008(2) 0.010(3) 0.005(2)
C33 0.044(4) 0.044(4) 0.038(4) -0.015(3) 0.018(3) -0.001(3)
C34 0.053(5) 0.051(4) 0.027(3) 0.015(3) 0.011(3) 0.001(3)
O1A 0.037(3) 0.0134(19) 0.032(3) 0.0059(17) 0.011(2) 0.0042(17)
O2A 0.024(2) 0.031(2) 0.020(2) -0.0059(17) 0.0058(18) 0.0051(17)
O3A 0.029(3) 0.056(3) 0.024(2) 0.011(2) 0.0067(19) 0.001(2)
O4A 0.044(3) 0.031(2) 0.031(3) -0.0183(19) 0.011(2) -0.0089(19)
C1A 0.011(3) 0.014(2) 0.030(3) 0.002(2) 0.005(2) -0.003(2)
C2A 0.020(3) 0.017(3) 0.033(3) 0.006(2) 0.010(2) 0.002(2)
C3A 0.020(3) 0.018(3) 0.033(3) -0.002(2) 0.010(2) -0.002(2)
C4A 0.016(3) 0.026(3) 0.020(3) 0.000(2) 0.007(2) -0.004(2)
C5A 0.018(3) 0.019(2) 0.025(3) 0.006(2) 0.005(2) 0.000(2)
C6A 0.016(3) 0.010(2) 0.024(3) 0.005(2) 0.009(2) 0.000(2)
C7A 0.018(3) 0.014(2) 0.026(3) 0.006(2) 0.003(2) -0.002(2)
C8A 0.021(3) 0.021(3) 0.023(3) 0.004(2) 0.003(2) -0.002(2)
C9A 0.019(3) 0.027(3) 0.020(3) 0.002(2) 0.008(2) 0.003(2)
C10A 0.020(3) 0.023(2) 0.016(3) -0.003(2) 0.003(2) 0.006(2)
C11A 0.015(3) 0.017(2) 0.017(3) -0.005(2) 0.003(2) -0.0030(19)
C12A 0.013(3) 0.018(2) 0.018(3) 0.000(2) 0.001(2) 0.0064(19)
C13A 0.024(3) 0.019(3) 0.018(3) -0.003(2) 0.007(2) 0.003(2)
C14A 0.026(3) 0.015(2) 0.027(3) -0.003(2) 0.012(2) 0.001(2)
C15A 0.020(3) 0.015(2) 0.026(3) 0.000(2) 0.005(2) 0.004(2)
C16A 0.028(3) 0.009(2) 0.031(3) 0.002(2) 0.011(2) -0.001(2)
C17A 0.024(3) 0.015(2) 0.029(3) -0.005(2) 0.011(2) -0.003(2)
C18A 0.024(3) 0.020(3) 0.028(3) -0.005(2) 0.006(2) -0.002(2)
C19A 0.024(3) 0.010(2) 0.031(3) 0.008(2) 0.011(2) 0.000(2)
C20A 0.029(3) 0.023(3) 0.033(3) 0.007(2) 0.010(2) 0.012(2)
C21A 0.019(3) 0.040(3) 0.024(3) 0.010(3) 0.003(2) 0.015(2)
C22A 0.022(3) 0.028(3) 0.024(3) 0.011(2) 0.010(2) 0.005(2)
C23A 0.017(3) 0.025(3) 0.029(3) 0.007(2) 0.010(2) -0.002(2)
C24A 0.020(3) 0.022(3) 0.034(3) 0.009(2) 0.007(2) -0.002(2)
C25A 0.018(3) 0.039(3) 0.021(3) 0.007(2) 0.006(2) 0.006(2)
C26A 0.019(3) 0.036(3) 0.025(3) 0.000(3) 0.010(2) 0.002(2)
C27A 0.017(3) 0.037(3) 0.025(3) -0.006(3) 0.009(2) 0.000(2)
C28A 0.028(3) 0.023(3) 0.029(3) -0.007(2) 0.014(2) -0.008(2)
C29A 0.023(3) 0.043(3) 0.026(3) -0.008(3) 0.009(3) -0.005(2)
C30A 0.016(3) 0.043(3) 0.022(3) 0.000(3) 0.004(2) -0.001(2)
C31A 0.038(4) 0.043(4) 0.042(4) 0.018(3) 0.015(3) -0.003(3)
C32A 0.038(4) 0.035(3) 0.022(3) -0.015(3) 0.008(3) 0.000(3)
C33A 0.039(4) 0.061(4) 0.038(4) 0.012(3) 0.019(3) 0.001(3)
C34A 0.056(5) 0.056(5) 0.036(4) -0.030(3) 0.015(3) -0.020(4)
O1B 0.037(3) 0.036(2) 0.028(2) -0.0142(19) 0.0044(19) -0.0005(19)
O2B 0.035(3) 0.071(3) 0.029(3) 0.025(2) 0.008(2) 0.007(2)
O3B 0.030(3) 0.048(3) 0.030(3) -0.012(2) 0.009(2) -0.005(2)
O4B 0.044(3) 0.020(2) 0.035(3) 0.0154(19) 0.015(2) 0.0088(19)
C1B 0.013(3) 0.020(3) 0.024(3) 0.004(2) 0.007(2) 0.002(2)
C2B 0.019(3) 0.011(2) 0.030(3) 0.000(2) 0.012(2) 0.002(2)
C3B 0.017(3) 0.019(3) 0.033(3) 0.007(2) 0.011(2) 0.008(2)
C4B 0.014(3) 0.019(3) 0.026(3) 0.006(2) 0.009(2) 0.006(2)
C5B 0.016(3) 0.018(3) 0.025(3) 0.005(2) 0.010(2) 0.004(2)
C6B 0.020(3) 0.017(3) 0.028(3) 0.009(2) 0.008(2) 0.005(2)
C7B 0.020(3) 0.026(3) 0.024(3) -0.002(2) 0.005(2) 0.005(2)
C8B 0.011(3) 0.034(3) 0.021(3) 0.001(2) 0.002(2) 0.002(2)
C9B 0.023(3) 0.036(3) 0.020(3) 0.008(2) 0.006(2) 0.005(2)
C10B 0.030(3) 0.040(3) 0.023(3) 0.010(2) 0.011(2) 0.006(3)
C11B 0.020(3) 0.044(3) 0.033(4) 0.002(3) 0.010(3) 0.000(2)
C12B 0.024(3) 0.038(3) 0.028(3) 0.001(3) 0.008(3) 0.008(2)
C13B 0.033(3) 0.024(3) 0.030(3) 0.015(2) 0.013(2) 0.005(2)
C14B 0.028(3) 0.029(3) 0.036(3) 0.013(3) 0.009(3) 0.009(2)
C15B 0.029(3) 0.019(3) 0.041(3) 0.010(2) 0.015(3) 0.012(2)
C16B 0.031(3) 0.013(3) 0.039(3) 0.006(2) 0.013(2) 0.002(2)
C17B 0.025(3) 0.025(3) 0.036(3) 0.006(2) 0.010(3) -0.008(2)
C18B 0.035(3) 0.037(3) 0.034(3) 0.015(3) 0.019(3) 0.004(3)
C19B 0.027(3) 0.010(2) 0.039(3) 0.004(2) 0.017(2) 0.001(2)
C20B 0.027(3) 0.019(3) 0.048(4) -0.001(3) 0.011(3) -0.006(2)
C21B 0.020(3) 0.025(3) 0.041(4) -0.008(3) 0.008(3) -0.008(2)
C22B 0.021(3) 0.017(2) 0.030(3) -0.008(2) 0.010(2) 0.000(2)
C23B 0.017(3) 0.025(3) 0.040(4) 0.003(3) 0.014(3) 0.006(2)
C24B 0.024(3) 0.019(3) 0.046(4) 0.002(3) 0.018(3) 0.005(2)
C25B 0.012(3) 0.031(3) 0.026(3) -0.010(2) 0.004(2) -0.001(2)
C26B 0.017(3) 0.032(3) 0.027(3) 0.001(3) 0.004(2) 0.002(2)
C27B 0.022(3) 0.027(3) 0.024(3) 0.004(2) 0.009(2) 0.007(2)
C28B 0.026(3) 0.017(3) 0.021(3) 0.006(2) 0.013(2) 0.012(2)
C29B 0.010(3) 0.021(2) 0.015(3) 0.002(2) 0.006(2) -0.0005(19)
C30B 0.021(3) 0.028(3) 0.015(3) 0.002(2) 0.007(2) 0.002(2)
C31B 0.039(4) 0.059(4) 0.032(3) -0.021(3) 0.008(3) -0.004(3)
C32B 0.056(5) 0.063(5) 0.037(4) 0.032(4) 0.026(4) 0.016(4)
C33B 0.044(5) 0.054(4) 0.046(5) -0.021(4) 0.026(4) -0.007(3)
C34B 0.056(5) 0.042(4) 0.038(4) 0.027(3) 0.015(3) 0.007(3)
O1C 0.043(3) 0.033(2) 0.034(3) 0.015(2) 0.015(2) 0.0051(19)
O2C 0.031(2) 0.059(3) 0.014(2) -0.0079(19) 0.0044(17) -0.005(2)
O3C 0.025(2) 0.0229(19) 0.021(2) 0.0015(17) 0.0074(18) 0.0012(17)
O4C 0.031(3) 0.022(2) 0.026(3) -0.0023(18) 0.004(2) 0.0003(17)
C1C 0.011(3) 0.022(3) 0.025(3) 0.005(2) 0.002(2) -0.002(2)
C2C 0.019(3) 0.020(3) 0.028(3) 0.005(2) 0.007(2) -0.001(2)
C3C 0.018(3) 0.017(3) 0.022(3) -0.001(2) 0.005(2) 0.001(2)
C4C 0.016(3) 0.019(3) 0.027(3) 0.005(2) 0.010(2) -0.003(2)
C5C 0.019(3) 0.022(3) 0.030(3) 0.005(2) 0.008(2) 0.002(2)
C6C 0.025(3) 0.024(3) 0.030(3) 0.004(2) 0.010(3) 0.000(2)
C7C 0.021(3) 0.025(3) 0.024(3) 0.003(2) 0.004(2) 0.001(2)
C8C 0.026(3) 0.028(3) 0.023(3) 0.005(2) 0.006(2) -0.005(2)
C9C 0.023(3) 0.037(3) 0.023(3) 0.004(2) 0.010(2) -0.001(2)
C10C 0.025(3) 0.036(3) 0.014(3) -0.006(2) 0.004(2) -0.004(2)
C11C 0.022(3) 0.049(4) 0.018(3) -0.005(3) 0.004(2) -0.003(2)
C12C 0.019(3) 0.041(3) 0.019(3) 0.005(2) 0.004(2) 0.000(2)
C13C 0.028(3) 0.026(3) 0.015(3) -0.006(2) 0.008(2) -0.006(2)
C14C 0.029(3) 0.041(3) 0.020(3) -0.008(2) 0.005(2) -0.007(2)
C15C 0.024(3) 0.032(3) 0.023(3) -0.007(2) 0.007(2) -0.011(2)
C16C 0.028(3) 0.014(2) 0.029(3) -0.005(2) 0.009(2) -0.003(2)
C17C 0.027(3) 0.020(3) 0.025(3) -0.006(2) 0.009(2) -0.001(2)
C18C 0.032(3) 0.036(3) 0.026(3) -0.009(3) 0.014(2) -0.004(3)
C19C 0.026(3) 0.012(2) 0.029(3) -0.006(2) 0.006(2) -0.006(2)
C20C 0.021(3) 0.020(3) 0.028(3) 0.001(2) 0.005(2) -0.004(2)
C21C 0.019(3) 0.025(3) 0.026(3) 0.000(2) 0.011(2) -0.003(2)
C22C 0.018(3) 0.020(2) 0.025(3) 0.007(2) 0.008(2) 0.004(2)
C23C 0.020(3) 0.019(3) 0.027(3) 0.001(2) 0.006(2) 0.006(2)
C24C 0.023(3) 0.022(3) 0.032(3) -0.001(2) 0.010(2) 0.006(2)
C25C 0.017(3) 0.019(2) 0.024(3) 0.002(2) 0.007(2) 0.008(2)
C26C 0.016(3) 0.022(3) 0.026(3) -0.001(2) 0.010(2) -0.001(2)
C27C 0.015(3) 0.027(3) 0.019(3) -0.003(2) 0.010(2) 0.002(2)
C28C 0.021(3) 0.020(3) 0.021(3) -0.001(2) 0.012(2) -0.005(2)
C29C 0.023(3) 0.033(3) 0.022(3) -0.002(3) 0.013(2) -0.002(2)
C30C 0.013(3) 0.035(3) 0.022(3) -0.005(2) 0.004(2) -0.002(2)
C31C 0.049(5) 0.055(4) 0.038(4) 0.023(3) 0.019(3) 0.015(3)
C32C 0.042(4) 0.059(4) 0.018(3) -0.016(3) 0.011(3) -0.007(3)
C33C 0.033(4) 0.020(3) 0.040(4) -0.002(3) 0.023(3) 0.001(2)
C34C 0.047(5) 0.021(3) 0.025(3) -0.007(2) 0.008(3) -0.004(3)
O1D 0.033(3) 0.0204(19) 0.021(2) 0.0045(17) 0.0042(18) 0.0047(17)
O2D 0.027(2) 0.028(2) 0.019(2) -0.0068(17) 0.0059(18) 0.0008(17)
O3D 0.032(2) 0.033(2) 0.022(2) 0.0052(18) 0.0083(19) 0.0013(18)
O4D 0.037(3) 0.023(2) 0.015(2) -0.0042(16) 0.0052(18) -0.0044(17)
C1D 0.016(3) 0.019(2) 0.021(3) 0.006(2) 0.006(2) 0.001(2)
C2D 0.023(3) 0.022(3) 0.032(3) 0.003(2) 0.012(3) 0.003(2)
C3D 0.023(3) 0.017(2) 0.026(3) -0.001(2) 0.013(2) 0.000(2)
C4D 0.017(3) 0.020(3) 0.025(3) 0.001(2) 0.011(2) -0.002(2)
C5D 0.019(3) 0.011(2) 0.018(3) 0.0060(19) 0.008(2) 0.0020(18)
C6D 0.023(3) 0.022(3) 0.022(3) 0.003(2) 0.010(2) 0.001(2)
C7D 0.016(3) 0.022(3) 0.021(3) 0.004(2) 0.003(2) 0.000(2)
C8D 0.020(3) 0.029(3) 0.019(3) 0.002(2) 0.001(2) -0.003(2)
C9D 0.022(3) 0.025(3) 0.021(3) 0.005(2) 0.008(2) 0.004(2)
C10D 0.023(3) 0.022(2) 0.013(3) -0.008(2) 0.004(2) 0.002(2)
C11D 0.017(3) 0.024(3) 0.019(3) -0.003(2) 0.005(2) -0.003(2)
C12D 0.012(3) 0.022(2) 0.019(3) 0.000(2) -0.001(2) 0.0043(19)
C13D 0.025(3) 0.019(3) 0.021(3) -0.004(2) 0.007(2) 0.001(2)
C14D 0.027(3) 0.026(3) 0.022(3) -0.005(2) 0.005(2) -0.007(2)
C15D 0.025(3) 0.027(3) 0.027(3) 0.000(2) 0.009(2) -0.005(2)
C16D 0.029(3) 0.016(2) 0.017(2) -0.003(2) 0.009(2) 0.002(2)
C17D 0.023(3) 0.028(3) 0.028(3) -0.001(2) 0.008(2) 0.003(2)
C18D 0.028(3) 0.032(3) 0.021(3) -0.002(2) 0.011(2) 0.002(2)
C19D 0.027(3) 0.024(3) 0.023(3) 0.004(2) 0.009(2) 0.005(2)
C20D 0.022(3) 0.027(3) 0.022(3) 0.000(2) 0.008(2) -0.005(2)
C21D 0.017(3) 0.028(3) 0.025(3) 0.005(2) 0.012(2) 0.002(2)
C22D 0.025(3) 0.021(3) 0.020(3) 0.008(2) 0.007(2) 0.002(2)
C23D 0.019(3) 0.032(3) 0.028(3) 0.007(2) 0.004(2) 0.009(2)
C24D 0.027(3) 0.032(3) 0.024(3) 0.004(2) 0.006(2) 0.008(2)
C25D 0.018(3) 0.027(3) 0.022(3) 0.004(2) 0.007(2) 0.004(2)
C26D 0.023(3) 0.022(3) 0.019(3) 0.005(2) 0.009(2) 0.004(2)
C27D 0.014(3) 0.024(3) 0.022(3) 0.001(2) 0.009(2) 0.000(2)
C28D 0.026(3) 0.018(3) 0.023(3) 0.001(2) 0.015(2) -0.004(2)
C29D 0.023(3) 0.032(3) 0.024(3) -0.001(2) 0.010(2) -0.005(2)
C30D 0.019(3) 0.030(3) 0.022(3) -0.001(2) 0.005(2) 0.000(2)
C31D 0.029(4) 0.043(4) 0.023(3) 0.012(3) 0.002(3) 0.001(3)
C32D 0.046(4) 0.030(3) 0.019(3) -0.009(3) 0.011(3) 0.004(3)
C33D 0.046(4) 0.037(3) 0.027(4) 0.001(3) 0.021(3) -0.004(3)
C34D 0.044(4) 0.042(4) 0.020(3) -0.011(3) 0.008(3) -0.001(3)

loop_
_atom_type_symbol
_atom_type_description
_atom_type_scat_dispersion_real
_atom_type_scat_dispersion_imag
_atom_type_scat_source
C C 0.0181 0.0091 'International Tables Vol C Tables 4.2.6.8 and 6.1.1.4'
H H 0.0000 0.0000 'International Tables Vol C Tables 4.2.6.8 and 6.1.1.4'
O O 0.0492 0.0322 'International Tables Vol C Tables 4.2.6.8 and 6.1.1.4'

loop_
_geom_angle_atom_site_label_1
_geom_angle_atom_site_label_2
_geom_angle_atom_site_label_3
_geom_angle
C31 O1 C7 115.9(5)
C32 O2 C10 114.1(5)
C33 O3 C25 115.3(6)
C34 O4 C28 113.5(5)
C6 C1 C2 117.7(7)
C6 C1 C7 122.8(6)
C2 C1 C7 119.5(6)
C3 C2 C1 118.6(6)
C3 C2 H2A 120.7
C1 C2 H2A 120.7
C4 C3 C2 122.8(6)
C4 C3 H3A 118.6
C2 C3 H3A 118.6
C3 C4 C5 118.4(6)
C3 C4 C28 122.2(6)
C5 C4 C28 119.4(6)
C6 C5 C4 118.5(6)
C6 C5 H5A 120.8
C4 C5 H5A 120.8
C1 C6 C5 124.0(6)
C1 C6 H6A 118.0
C5 C6 H6A 118.0
O1 C7 C12 112.6(6)
O1 C7 C1 106.1(5)
C12 C7 C1 113.0(6)
O1 C7 C8 106.4(5)
C12 C7 C8 108.7(6)
C1 C7 C8 109.8(5)
C9 C8 C7 122.6(6)
C9 C8 H8A 118.7
C7 C8 H8A 118.7
C8 C9 C10 124.1(6)
C8 C9 H9A 117.9
C10 C9 H9A 117.9
O2 C10 C9 104.1(5)
O2 C10 C11 112.8(6)
C9 C10 C11 109.4(5)
O2 C10 C13 112.9(5)
C9 C10 C13 108.2(6)
C11 C10 C13 109.3(6)
C12 C11 C10 120.9(7)
C12 C11 H11A 119.5
C10 C11 H11A 119.5
C11 C12 C7 129.5(7)
C11 C12 H12A 115.3
C7 C12 H12A 115.3
C18 C13 C14 118.4(7)
C18 C13 C10 120.0(7)
C14 C13 C10 120.6(7)
C13 C14 C15 119.6(7)
C13 C14 H14A 120.2
C15 C14 H14A 120.2
C16 C15 C14 120.6(7)
C16 C15 H15A 119.7
C14 C15 H15A 119.7
C17 C16 C15 117.7(7)
C17 C16 C19 119.9(7)
C15 C16 C19 119.8(7)
C16 C17 C18 121.2(7)
C16 C17 H17A 119.4
C18 C17 H17A 119.4
C13 C18 C17 120.2(8)
C13 C18 H18A 119.9
C17 C18 H18A 119.9
C24 C19 C20 116.9(7)
C24 C19 C16 120.3(7)
C20 C19 C16 120.8(7)
C21 C20 C19 120.1(7)
C21 C20 H20A 120.0
C19 C20 H20A 120.0
C20 C21 C22 121.4(7)
C20 C21 H21A 119.3
C22 C21 H21A 119.3
C23 C22 C21 116.9(7)
C23 C22 C25 121.3(7)
C21 C22 C25 120.9(6)
C22 C23 C24 121.7(7)
C22 C23 H23A 119.1
C24 C23 H23A 119.1
C23 C24 C19 119.8(7)
C23 C24 H24A 120.1
C19 C24 H24A 120.1
O3 C25 C26 106.5(6)
O3 C25 C30 109.1(6)
C26 C25 C30 110.4(6)
O3 C25 C22 113.5(5)
C26 C25 C22 108.2(6)
C30 C25 C22 109.2(6)
C27 C26 C25 122.9(7)
C27 C26 H26A 118.6
C25 C26 H26A 118.5
C26 C27 C28 126.1(7)
C26 C27 H27A 116.9
C28 C27 H27A 116.9
O4 C28 C27 111.8(5)
O4 C28 C4 104.1(5)
C27 C28 C4 112.8(6)
O4 C28 C29 107.5(6)
C27 C28 C29 111.3(6)
C4 C28 C29 109.0(5)
C30 C29 C28 120.9(6)
C30 C29 H29A 119.6
C28 C29 H29A 119.6
C29 C30 C25 124.0(7)
C29 C30 H30A 118.0
C25 C30 H30A 118.0
O1 C31 H31A 109.5
O1 C31 H31B 109.5
H31A C31 H31B 109.5
O1 C31 H31C 109.5
H31A C31 H31C 109.5
H31B C31 H31C 109.5
O2 C32 H32A 109.5
O2 C32 H32B 109.5
H32A C32 H32B 109.5
O2 C32 H32C 109.5
H32A C32 H32C 109.5
H32B C32 H32C 109.5
O3 C33 H33A 109.5
O3 C33 H33B 109.5
H33A C33 H33B 109.5
O3 C33 H33C 109.5
H33A C33 H33C 109.5
H33B C33 H33C 109.5
O4 C34 H34A 109.5
O4 C34 H34B 109.5
H34A C34 H34B 109.5
O4 C34 H34C 109.5
H34A C34 H34C 109.5
H34B C34 H34C 109.5
C31A O1A C7A 115.7(6)
C32A O2A C10A 114.1(5)
C33A O3A C25A 115.1(6)
C34A O4A C28A 112.6(6)
C2A C1A C6A 114.9(6)
C2A C1A C7A 123.1(6)
C6A C1A C7A 122.0(6)
C3A C2A C1A 123.2(7)
C3A C2A H2AA 118.4
C1A C2A H2AA 118.4
C4A C3A C2A 120.1(7)
C4A C3A H3AA 120.0
C2A C3A H3AA 120.0
C5A C4A C3A 119.2(7)
C5A C4A C28A 120.0(6)
C3A C4A C28A 120.7(6)
C4A C5A C6A 122.2(7)
C4A C5A H5AA 118.9
C6A C5A H5AA 118.9
C5A C6A C1A 120.5(7)
C5A C6A H6AA 119.8
C1A C6A H6AA 119.8
O1A C7A C8A 110.7(6)
O1A C7A C1A 104.9(5)
C8A C7A C1A 113.1(6)
O1A C7A C12A 107.6(5)
C8A C7A C12A 110.0(6)
C1A C7A C12A 110.3(6)
C9A C8A C7A 126.2(7)
C9A C8A H8AA 116.9
C7A C8A H8AA 116.9
C8A C9A C10A 122.4(7)
C8A C9A H9AA 118.8
C10A C9A H9AA 118.8
O2A C10A C9A 110.6(6)
O2A C10A C11A 103.3(5)
C9A C10A C11A 110.9(5)
O2A C10A C13A 113.5(5)
C9A C10A C13A 111.1(6)
C11A C10A C13A 107.2(6)
C12A C11A C10A 122.9(6)
C12A C11A H11B 118.6
C10A C11A H11B 118.6
C11A C12A C7A 122.5(6)
C11A C12A H12B 118.7
C7A C12A H12B 118.7
C14A C13A C18A 118.3(7)
C14A C13A C10A 120.4(6)
C18A C13A C10A 120.5(6)
C13A C14A C15A 120.7(7)
C13A C14A H14B 119.6
C15A C14A H14B 119.6
C14A C15A C16A 120.5(6)
C14A C15A H15B 119.7
C16A C15A H15B 119.7
C17A C16A C15A 116.3(7)
C17A C16A C19A 122.5(6)
C15A C16A C19A 119.1(5)
C16A C17A C18A 121.8(7)
C16A C17A H17B 119.1
C18A C17A H17B 119.1
C13A C18A C17A 119.2(7)
C13A C18A H18B 120.4
C17A C18A H18B 120.4
C24A C19A C20A 116.9(7)
C24A C19A C16A 119.1(5)
C20A C19A C16A 121.4(5)
C21A C20A C19A 120.5(7)
C21A C20A H20B 119.8
C19A C20A H20B 119.8
C20A C21A C22A 121.5(7)
C20A C21A H21B 119.3
C22A C21A H21B 119.3
C21A C22A C23A 116.6(7)
C21A C22A C25A 121.1(6)
C23A C22A C25A 121.0(6)
C24A C23A C22A 120.9(7)
C24A C23A H23B 119.6
C22A C23A H23B 119.6
C23A C24A C19A 121.3(7)
C23A C24A H24B 119.3
C19A C24A H24B 119.3
O3A C25A C22A 113.6(5)
O3A C25A C26A 110.9(6)
C22A C25A C26A 109.1(6)
O3A C25A C30A 106.4(5)
C22A C25A C30A 109.0(6)
C26A C25A C30A 107.5(6)
C27A C26A C25A 124.2(7)
C27A C26A H26B 117.9
C25A C26A H26B 117.9
C26A C27A C28A 123.4(7)
C26A C27A H27B 118.3
C28A C27A H27B 118.3
O4A C28A C29A 110.8(6)
O4A C28A C27A 110.0(6)
C29A C28A C27A 110.7(6)
O4A C28A C4A 103.7(5)
C29A C28A C4A 110.9(6)
C27A C28A C4A 110.5(6)
C30A C29A C28A 124.1(7)
C30A C29A H29B 117.9
C28A C29A H29B 117.9
C29A C30A C25A 125.8(7)
C29A C30A H30B 117.1
C25A C30A H30B 117.1
O1A C31A H31D 109.5
O1A C31A H31E 109.5
H31D C31A H31E 109.5
O1A C31A H31F 109.5
H31D C31A H31F 109.5
H31E C31A H31F 109.5
O2A C32A H32D 109.5
O2A C32A H32E 109.5
H32D C32A H32E 109.5
O2A C32A H32F 109.5
H32D C32A H32F 109.5
H32E C32A H32F 109.5
O3A C33A H33D 109.5
O3A C33A H33E 109.5
H33D C33A H33E 109.5
O3A C33A H33F 109.5
H33D C33A H33F 109.5
H33E C33A H33F 109.5
O4A C34A H34D 109.5
O4A C34A H34E 109.5
H34D C34A H34E 109.5
O4A C34A H34F 109.5
H34D C34A H34F 109.5
H34E C34A H34F 109.5
C31B O1B C7B 114.0(6)
C32B O2B C10B 113.6(6)
C33B O3B C25B 116.3(6)
C34B O4B C28B 114.1(6)
C6B C1B C2B 117.9(6)
C6B C1B C7B 121.6(6)
C2B C1B C7B 120.4(6)
C3B C2B C1B 118.3(7)
C3B C2B H2BA 120.9
C1B C2B H2BA 120.8
C4B C3B C2B 124.3(7)
C4B C3B H3BA 117.8
C2B C3B H3BA 117.8
C3B C4B C5B 117.0(7)
C3B C4B C28B 123.1(6)
C5B C4B C28B 119.8(6)
C6B C5B C4B 118.8(7)
C6B C5B H5BA 120.6
C4B C5B H5BA 120.6
C1B C6B C5B 123.7(7)
C1B C6B H6BA 118.2
C5B C6B H6BA 118.2
C12B C7B O1B 112.2(6)
C12B C7B C1B 114.1(6)
O1B C7B C1B 104.3(5)
C12B C7B C8B 109.4(6)
O1B C7B C8B 106.9(5)
C1B C7B C8B 109.6(6)
C9B C8B C7B 122.1(6)
C9B C8B H8BA 118.9
C7B C8B H8BA 118.9
C8B C9B C10B 124.2(6)
C8B C9B H9BA 117.9
C10B C9B H9BA 117.9
O2B C10B C9B 103.5(6)
O2B C10B C11B 112.5(6)
C9B C10B C11B 108.8(6)
O2B C10B C13B 113.9(6)
C9B C10B C13B 108.1(6)
C11B C10B C13B 109.8(6)
C12B C11B C10B 122.2(7)
C12B C11B H11C 118.9
C10B C11B H11C 118.9
C11B C12B C7B 128.4(7)
C11B C12B H12C 115.8
C7B C12B H12C 115.8
C18B C13B C14B 117.3(7)
C18B C13B C10B 120.0(7)
C14B C13B C10B 121.3(7)
C13B C14B C15B 119.9(7)
C13B C14B H14C 120.1
C15B C14B H14C 120.1
C16B C15B C14B 122.0(7)
C16B C15B H15C 119.0
C14B C15B H15C 119.0
C15B C16B C17B 115.3(7)
C15B C16B C19B 122.4(7)
C17B C16B C19B 119.8(6)
C18B C17B C16B 122.4(7)
C18B C17B H17C 118.8
C16B C17B H17C 118.8
C13B C18B C17B 120.7(8)
C13B C18B H18C 119.6
C17B C18B H18C 119.6
C20B C19B C24B 115.7(7)
C20B C19B C16B 122.5(6)
C24B C19B C16B 119.8(6)
C21B C20B C19B 121.5(7)
C21B C20B H20C 119.3
C19B C20B H20C 119.3
C20B C21B C22B 121.8(7)
C20B C21B H21C 119.1
C22B C21B H21C 119.1
C21B C22B C23B 116.0(7)
C21B C22B C25B 122.0(6)
C23B C22B C25B 121.3(7)
C24B C23B C22B 121.2(7)
C24B C23B H23C 119.4
C22B C23B H23C 119.4
C23B C24B C19B 120.8(7)
C23B C24B H24C 119.6
C19B C24B H24C 119.6
O3B C25B C30B 109.9(6)
O3B C25B C22B 113.0(6)
C30B C25B C22B 110.1(6)
O3B C25B C26B 107.4(6)
C30B C25B C26B 108.6(6)
C22B C25B C26B 107.6(6)
C27B C26B C25B 123.0(7)
C27B C26B H26C 118.5
C25B C26B H26C 118.5
C26B C27B C28B 126.5(7)
C26B C27B H27C 116.7
C28B C27B H27C 116.7
O4B C28B C27B 112.3(5)
O4B C28B C4B 103.8(5)
C27B C28B C4B 112.9(6)
O4B C28B C29B 107.0(6)
C27B C28B C29B 110.9(6)
C4B C28B C29B 109.6(5)
C30B C29B C28B 119.9(6)
C30B C29B H29C 120.0
C28B C29B H29C 120.0
C29B C30B C25B 125.8(7)
C29B C30B H30C 117.1
C25B C30B H30C 117.1
O1B C31B H31G 109.5
O1B C31B H31H 109.5
H31G C31B H31H 109.5
O1B C31B H31I 109.5
H31G C31B H31I 109.5
H31H C31B H31I 109.5
O2B C32B H32G 109.5
O2B C32B H32H 109.5
H32G C32B H32H 109.5
O2B C32B H32I 109.5
H32G C32B H32I 109.5
H32H C32B H32I 109.5
O3B C33B H33G 109.5
O3B C33B H33H 109.5
H33G C33B H33H 109.5
O3B C33B H33I 109.5
H33G C33B H33I 109.5
H33H C33B H33I 109.5
O4B C34B H34G 109.5
O4B C34B H34H 109.5
H34G C34B H34H 109.5
O4B C34B H34I 109.5
H34G C34B H34I 109.5
H34H C34B H34I 109.5
C31C O1C C7C 115.0(6)
C32C O2C C10C 114.6(5)
C33C O3C C25C 115.2(5)
C34C O4C C28C 114.6(5)
C2C C1C C6C 117.7(7)
C2C C1C C7C 120.6(6)
C6C C1C C7C 121.7(6)
C1C C2C C3C 120.4(6)
C1C C2C H2CA 119.8
C3C C2C H2CA 119.8
C4C C3C C2C 119.8(6)
C4C C3C H3CA 120.1
C2C C3C H3CA 120.1
C5C C4C C3C 119.7(7)
C5C C4C C28C 120.5(6)
C3C C4C C28C 119.8(6)
C4C C5C C6C 122.4(6)
C4C C5C H5CA 118.8
C6C C5C H5CA 118.8
C5C C6C C1C 120.0(6)
C5C C6C H6CA 120.0
C1C C6C H6CA 120.0
O1C C7C C8C 111.5(6)
O1C C7C C12C 107.9(5)
C8C C7C C12C 109.6(6)
O1C C7C C1C 104.6(5)
C8C C7C C1C 112.3(5)
C12C C7C C1C 110.7(6)
C9C C8C C7C 126.5(6)
C9C C8C H8CA 116.8
C7C C8C H8CA 116.8
C8C C9C C10C 121.7(7)
C8C C9C H9CA 119.1
C10C C9C H9CA 119.1
O2C C10C C9C 111.2(6)
O2C C10C C11C 104.3(5)
C9C C10C C11C 110.5(6)
O2C C10C C13C 112.5(5)
C9C C10C C13C 109.7(5)
C11C C10C C13C 108.5(6)
C12C C11C C10C 123.8(7)
C12C C11C H11D 118.1
C10C C11C H11D 118.1
C11C C12C C7C 122.9(7)
C11C C12C H12D 118.6
C7C C12C H12D 118.6
C18C C13C C14C 117.9(6)
C18C C13C C10C 120.9(6)
C14C C13C C10C 120.4(6)
C13C C14C C15C 119.7(7)
C13C C14C H14D 120.1
C15C C14C H14D 120.1
C14C C15C C16C 121.6(7)
C14C C15C H15D 119.2
C16C C15C H15D 119.2
C17C C16C C15C 116.7(7)
C17C C16C C19C 120.1(6)
C15C C16C C19C 121.2(7)
C16C C17C C18C 120.0(7)
C16C C17C H17D 120.0
C18C C17C H17D 120.0
C13C C18C C17C 121.4(7)
C13C C18C H18D 119.3
C17C C18C H18D 119.3
C20C C19C C24C 117.4(7)
C20C C19C C16C 119.4(6)
C24C C19C C16C 120.3(7)
C19C C20C C21C 120.6(7)
C19C C20C H20D 119.7
C21C C20C H20D 119.7
C20C C21C C22C 120.8(7)
C20C C21C H21D 119.6
C22C C21C H21D 119.6
C23C C22C C21C 117.2(7)
C23C C22C C25C 121.7(6)
C21C C22C C25C 120.2(6)
C24C C23C C22C 120.9(6)
C24C C23C H23D 119.6
C22C C23C H23D 119.6
C23C C24C C19C 120.6(7)
C23C C24C H24D 119.7
C19C C24C H24D 119.7
O3C C25C C30C 106.7(6)
O3C C25C C26C 111.9(6)
C30C C25C C26C 108.5(5)
O3C C25C C22C 113.6(5)
C30C C25C C22C 107.2(6)
C26C C25C C22C 108.7(6)
C27C C26C C25C 124.7(6)
C27C C26C H26D 117.6
C25C C26C H26D 117.6
C26C C27C C28C 122.3(6)
C26C C27C H27D 118.8
C28C C27C H27D 118.8
O4C C28C C29C 112.0(6)
O4C C28C C27C 107.8(6)
C29C C28C C27C 109.8(6)
O4C C28C C4C 105.4(5)
C29C C28C C4C 112.1(6)
C27C C28C C4C 109.5(5)
C30C C29C C28C 126.6(7)
C30C C29C H29D 116.7
C28C C29C H29D 116.7
C29C C30C C25C 124.3(7)
C29C C30C H30D 117.8
C25C C30C H30D 117.8
O1C C31C H31J 109.5
O1C C31C H31K 109.5
H31J C31C H31K 109.5
O1C C31C H31L 109.5
H31J C31C H31L 109.5
H31K C31C H31L 109.5
O2C C32C H32J 109.5
O2C C32C H32K 109.5
H32J C32C H32K 109.5
O2C C32C H32L 109.5
H32J C32C H32L 109.5
H32K C32C H32L 109.5
O3C C33C H33J 109.5
O3C C33C H33K 109.5
H33J C33C H33K 109.5
O3C C33C H33L 109.5
H33J C33C H33L 109.5
H33K C33C H33L 109.5
O4C C34C H34J 109.5
O4C C34C H34K 109.5
H34J C34C H34K 109.5
O4C C34C H34L 109.5
H34J C34C H34L 109.5
H34K C34C H34L 109.5
C31D O1D C7D 114.7(5)
C32D O2D C10D 114.5(5)
C33D O3D C25D 116.5(5)
C28D O4D C34D 114.6(5)
C2D C1D C6D 117.5(6)
C2D C1D C7D 121.5(6)
C6D C1D C7D 120.9(6)
C3D C2D C1D 121.1(6)
C3D C2D H2DA 119.4
C1D C2D H2DA 119.4
C4D C3D C2D 121.5(6)
C4D C3D H3DA 119.3
C2D C3D H3DA 119.3
C3D C4D C5D 118.9(6)
C3D C4D C28D 121.8(6)
C5D C4D C28D 119.3(5)
C6D C5D C4D 120.5(5)
C6D C5D H5DA 119.8
C4D C5D H5DA 119.8
C5D C6D C1D 120.5(6)
C5D C6D H6DA 119.8
C1D C6D H6DA 119.8
O1D C7D C8D 111.1(6)
O1D C7D C1D 104.8(5)
C8D C7D C1D 113.0(5)
O1D C7D C12D 108.3(5)
C8D C7D C12D 110.1(5)
C1D C7D C12D 109.3(6)
C9D C8D C7D 126.0(7)
C9D C8D H8DA 117.0
C7D C8D H8DA 117.0
C8D C9D C10D 123.3(7)
C8D C9D H9DA 118.4
C10D C9D H9DA 118.4
O2D C10D C9D 111.6(6)
O2D C10D C11D 104.0(5)
C9D C10D C11D 110.4(5)
O2D C10D C13D 113.2(5)
C9D C10D C13D 110.5(5)
C11D C10D C13D 106.8(6)
C12D C11D C10D 122.8(6)
C12D C11D H11E 118.6
C10D C11D H11E 118.6
C11D C12D C7D 123.0(6)
C11D C12D H12E 118.5
C7D C12D H12E 118.5
C18D C13D C14D 117.7(7)
C18D C13D C10D 120.0(6)
C14D C13D C10D 121.5(6)
C13D C14D C15D 120.4(6)
C13D C14D H14E 119.8
C15D C14D H14E 119.8
C16D C15D C14D 119.8(7)
C16D C15D H15E 120.1
C14D C15D H15E 120.1
C15D C16D C17D 117.5(7)
C15D C16D C19D 121.5(7)
C17D C16D C19D 118.9(6)
C18D C17D C16D 121.3(7)
C18D C17D H17E 119.3
C16D C17D H17E 119.3
C17D C18D C13D 120.3(7)
C17D C18D H18E 119.9
C13D C18D H18E 119.9
C20D C19D C24D 117.1(7)
C20D C19D C16D 119.0(6)
C24D C19D C16D 121.3(7)
C21D C20D C19D 120.6(6)
C21D C20D H20E 119.7
C19D C20D H20E 119.7
C20D C21D C22D 122.1(7)
C20D C21D H21E 119.0
C22D C21D H21E 119.0
C23D C22D C21D 114.9(6)
C23D C22D C25D 122.0(6)
C21D C22D C25D 122.3(6)
C24D C23D C22D 121.9(7)
C24D C23D H23E 119.1
C22D C23D H23E 119.1
C23D C24D C19D 120.9(7)
C23D C24D H24E 119.6
C19D C24D H24E 119.6
O3D C25D C22D 112.6(5)
O3D C25D C30D 106.9(5)
C22D C25D C30D 107.9(6)
O3D C25D C26D 110.1(6)
C22D C25D C26D 109.8(5)
C30D C25D C26D 109.5(5)
C27D C26D C25D 124.5(6)
C27D C26D H26E 117.7
C25D C26D H26E 117.7
C26D C27D C28D 121.5(6)
C26D C27D H27E 119.3
C28D C27D H27E 119.3
O4D C28D C29D 111.6(6)
O4D C28D C4D 104.2(5)
C29D C28D C4D 112.7(6)
O4D C28D C27D 107.0(5)
C29D C28D C27D 110.8(5)
C4D C28D C27D 110.2(5)
C30D C29D C28D 125.5(7)
C30D C29D H29E 117.2
C28D C29D H29E 117.2
C29D C30D C25D 123.2(7)
C29D C30D H30E 118.4
C25D C30D H30E 118.4
O1D C31D H31M 109.5
O1D C31D H31N 109.5
H31M C31D H31N 109.5
O1D C31D H31O 109.5
H31M C31D H31O 109.5
H31N C31D H31O 109.5
O2D C32D H32M 109.5
O2D C32D H32N 109.5
H32M C32D H32N 109.5
O2D C32D H32O 109.5
H32M C32D H32O 109.5
H32N C32D H32O 109.5
O3D C33D H33M 109.5
O3D C33D H33N 109.5
H33M C33D H33N 109.5
O3D C33D H33O 109.5
H33M C33D H33O 109.5
H33N C33D H33O 109.5
O4D C34D H34M 109.5
O4D C34D H34N 109.5
H34M C34D H34N 109.5
O4D C34D H34O 109.5
H34M C34D H34O 109.5
H34N C34D H34O 109.5

loop_
_geom_bond_atom_site_label_1
_geom_bond_atom_site_label_2
_geom_bond_distance
O1 C31 1.413(9)
O1 C7 1.434(7)
O2 C32 1.429(8)
O2 C10 1.438(8)
O3 C33 1.423(9)
O3 C25 1.459(8)
O4 C34 1.429(9)
O4 C28 1.457(7)
C1 C6 1.375(9)
C1 C2 1.407(9)
C1 C7 1.557(9)
C2 C3 1.405(9)
C2 H2A 0.9500
C3 C4 1.370(9)
C3 H3A 0.9500
C4 C5 1.408(8)
C4 C28 1.540(9)
C5 C6 1.381(10)
C5 H5A 0.9500
C6 H6A 0.9500
C7 C12 1.442(10)
C7 C8 1.562(8)
C8 C9 1.322(9)
C8 H8A 0.9500
C9 C10 1.522(10)
C9 H9A 0.9500
C10 C11 1.531(8)
C10 C13 1.554(9)
C11 C12 1.310(10)
C11 H11A 0.9500
C12 H12A 0.9500
C13 C18 1.369(11)
C13 C14 1.387(10)
C14 C15 1.419(10)
C14 H14A 0.9500
C15 C16 1.386(10)
C15 H15A 0.9500
C16 C17 1.357(11)
C16 C19 1.490(10)
C17 C18 1.418(11)
C17 H17A 0.9500
C18 H18A 0.9500
C19 C24 1.401(11)
C19 C20 1.434(10)
C20 C21 1.363(11)
C20 H20A 0.9500
C21 C22 1.408(10)
C21 H21A 0.9500
C22 C23 1.382(10)
C22 C25 1.537(9)
C23 C24 1.392(11)
C23 H23A 0.9500
C24 H24A 0.9500
C25 C26 1.486(10)
C25 C30 1.527(9)
C26 C27 1.308(9)
C26 H26A 0.9500
C27 C28 1.476(9)
C27 H27A 0.9500
C28 C29 1.546(9)
C29 C30 1.336(9)
C29 H29A 0.9500
C30 H30A 0.9500
C31 H31A 0.9800
C31 H31B 0.9800
C31 H31C 0.9800
C32 H32A 0.9800
C32 H32B 0.9800
C32 H32C 0.9800
C33 H33A 0.9800
C33 H33B 0.9800
C33 H33C 0.9800
C34 H34A 0.9800
C34 H34B 0.9800
C34 H34C 0.9800
O1A C31A 1.421(10)
O1A C7A 1.452(7)
O2A C32A 1.426(9)
O2A C10A 1.454(8)
O3A C33A 1.442(9)
O3A C25A 1.448(8)
O4A C34A 1.447(9)
O4A C28A 1.449(7)
C1A C2A 1.393(10)
C1A C6A 1.439(9)
C1A C7A 1.498(9)
C2A C3A 1.392(6)
C2A H2AA 0.9500
C3A C4A 1.375(9)
C3A H3AA 0.9500
C4A C5A 1.351(10)
C4A C28A 1.568(9)
C5A C6A 1.393(6)
C5A H5AA 0.9500
C6A H6AA 0.9500
C7A C8A 1.480(11)
C7A C12A 1.528(9)
C8A C9A 1.319(10)
C8A H8AA 0.9500
C9A C10A 1.494(9)
C9A H9AA 0.9500
C10A C11A 1.497(9)
C10A C13A 1.559(9)
C11A C12A 1.360(9)
C11A H11B 0.9500
C12A H12B 0.9500
C13A C14A 1.376(10)
C13A C18A 1.384(10)
C14A C15A 1.384(10)
C14A H14B 0.9500
C15A C16A 1.404(11)
C15A H15B 0.9500
C16A C17A 1.381(10)
C16A C19A 1.487(6)
C17A C18A 1.398(10)
C17A H17B 0.9500
C18A H18B 0.9500
C19A C24A 1.386(11)
C19A C20A 1.428(10)
C20A C21A 1.364(10)
C20A H20B 0.9500
C21A C22A 1.401(10)
C21A H21B 0.9500
C22A C23A 1.424(9)
C22A C25A 1.517(9)
C23A C24A 1.369(10)
C23A H23B 0.9500
C24A H24B 0.9500
C25A C26A 1.527(9)
C25A C30A 1.533(10)
C26A C27A 1.319(10)
C26A H26B 0.9500
C27A C28A 1.526(10)
C27A H27B 0.9500
C28A C29A 1.487(10)
C29A C30A 1.286(10)
C29A H29B 0.9500
C30A H30B 0.9500
C31A H31D 0.9800
C31A H31E 0.9800
C31A H31F 0.9800
C32A H32D 0.9800
C32A H32E 0.9800
C32A H32F 0.9800
C33A H33D 0.9800
C33A H33E 0.9800
C33A H33F 0.9800
C34A H34D 0.9800
C34A H34E 0.9800
C34A H34F 0.9800
O1B C31B 1.423(9)
O1B C7B 1.448(8)
O2B C32B 1.416(10)
O2B C10B 1.443(8)
O3B C33B 1.435(10)
O3B C25B 1.453(9)
O4B C34B 1.441(9)
O4B C28B 1.450(7)
C1B C6B 1.372(10)
C1B C2B 1.414(8)
C1B C7B 1.553(9)
C2B C3B 1.381(7)
C2B H2BA 0.9500
C3B C4B 1.379(10)
C3B H3BA 0.9500
C4B C5B 1.417(9)
C4B C28B 1.523(9)
C5B C6B 1.386(7)
C5B H5BA 0.9500
C6B H6BA 0.9500
C7B C12B 1.438(11)
C7B C8B 1.557(8)
C8B C9B 1.333(9)
C8B H8BA 0.9500
C9B C10B 1.519(10)
C9B H9BA 0.9500
C10B C11B 1.524(10)
C10B C13B 1.529(10)
C11B C12B 1.309(10)
C11B H11C 0.9500
C12B H12C 0.9500
C13B C18B 1.379(11)
C13B C14B 1.398(11)
C14B C15B 1.405(11)
C14B H14C 0.9500
C15B C16B 1.381(10)
C15B H15C 0.9500
C16B C17B 1.393(11)
C16B C19B 1.471(8)
C17B C18B 1.383(11)
C17B H17C 0.9500
C18B H18C 0.9500
C19B C20B 1.408(11)
C19B C24B 1.430(11)
C20B C21B 1.339(11)
C20B H20C 0.9500
C21B C22B 1.404(11)
C21B H21C 0.9500
C22B C23B 1.414(10)
C22B C25B 1.512(10)
C23B C24B 1.349(11)
C23B H23C 0.9500
C24B H24C 0.9500
C25B C30B 1.503(9)
C25B C26B 1.514(10)
C26B C27B 1.314(10)
C26B H26C 0.9500
C27B C28B 1.460(10)
C27B H27C 0.9500
C28B C29B 1.564(9)
C29B C30B 1.344(9)
C29B H29C 0.9500
C30B H30C 0.9500
C31B H31G 0.9800
C31B H31H 0.9800
C31B H31I 0.9800
C32B H32G 0.9800
C32B H32H 0.9800
C32B H32I 0.9800
C33B H33G 0.9800
C33B H33H 0.9800
C33B H33I 0.9800
C34B H34G 0.9800
C34B H34H 0.9800
C34B H34I 0.9800
O1C C31C 1.424(9)
O1C C7C 1.449(7)
O2C C32C 1.427(9)
O2C C10C 1.452(8)
O3C C33C 1.427(9)
O3C C25C 1.434(9)
O4C C34C 1.416(9)
O4C C28C 1.435(8)
C1C C2C 1.398(9)
C1C C6C 1.420(9)
C1C C7C 1.548(9)
C2C C3C 1.413(10)
C2C H2CA 0.9500
C3C C4C 1.388(9)
C3C H3CA 0.9500
C4C C5C 1.348(10)
C4C C28C 1.557(9)
C5C C6C 1.375(11)
C5C H5CA 0.9500
C6C H6CA 0.9500
C7C C8C 1.488(10)
C7C C12C 1.525(9)
C8C C9C 1.326(10)
C8C H8CA 0.9500
C9C C10C 1.499(9)
C9C H9CA 0.9500
C10C C11C 1.506(10)
C10C C13C 1.548(9)
C11C C12C 1.334(10)
C11C H11D 0.9500
C12C H12D 0.9500
C13C C18C 1.365(10)
C13C C14C 1.382(10)
C14C C15C 1.393(10)
C14C H14D 0.9500
C15C C16C 1.399(9)
C15C H15D 0.9500
C16C C17C 1.378(10)
C16C C19C 1.487(9)
C17C C18C 1.411(10)
C17C H17D 0.9500
C18C H18D 0.9500
C19C C20C 1.377(11)
C19C C24C 1.439(10)
C20C C21C 1.387(10)
C20C H20D 0.9500
C21C C22C 1.407(10)
C21C H21D 0.9500
C22C C23C 1.405(10)
C22C C25C 1.535(10)
C23C C24C 1.357(10)
C23C H23D 0.9500
C24C H24D 0.9500
C25C C30C 1.527(10)
C25C C26C 1.535(8)
C26C C27C 1.334(10)
C26C H26D 0.9500
C27C C28C 1.549(9)
C27C H27D 0.9500
C28C C29C 1.494(10)
C29C C30C 1.285(10)
C29C H29D 0.9500
C30C H30D 0.9500
C31C H31J 0.9800
C31C H31K 0.9800
C31C H31L 0.9800
C32C H32J 0.9800
C32C H32K 0.9800
C32C H32L 0.9800
C33C H33J 0.9800
C33C H33K 0.9800
C33C H33L 0.9800
C34C H34J 0.9800
C34C H34K 0.9800
C34C H34L 0.9800
O1D C31D 1.427(9)
O1D C7D 1.440(7)
O2D C32D 1.415(9)
O2D C10D 1.453(8)
O3D C33D 1.437(9)
O3D C25D 1.463(8)
O4D C28D 1.436(7)
O4D C34D 1.437(8)
C1D C2D 1.396(9)
C1D C6D 1.431(8)
C1D C7D 1.542(9)
C2D C3D 1.390(10)
C2D H2DA 0.9500
C3D C4D 1.384(9)
C3D H3DA 0.9500
C4D C5D 1.400(8)
C4D C28D 1.537(9)
C5D C6D 1.398(9)
C5D H5DA 0.9500
C6D H6DA 0.9500
C7D C8D 1.462(10)
C7D C12D 1.544(9)
C8D C9D 1.317(10)
C8D H8DA 0.9500
C9D C10D 1.495(9)
C9D H9DA 0.9500
C10D C11D 1.504(9)
C10D C13D 1.547(9)
C11D C12D 1.342(9)
C11D H11E 0.9500
C12D H12E 0.9500
C13D C18D 1.388(10)
C13D C14D 1.389(10)
C14D C15D 1.406(10)
C14D H14E 0.9500
C15D C16D 1.382(9)
C15D H15E 0.9500
C16D C17D 1.392(10)
C16D C19D 1.508(9)
C17D C18D 1.373(10)
C17D H17E 0.9500
C18D H18E 0.9500
C19D C20D 1.412(10)
C19D C24D 1.412(10)
C20D C21D 1.349(10)
C20D H20E 0.9500
C21D C22D 1.433(9)
C21D H21E 0.9500
C22D C23D 1.420(10)
C22D C25D 1.501(9)
C23D C24D 1.353(10)
C23D H23E 0.9500
C24D H24E 0.9500
C25D C30D 1.508(10)
C25D C26D 1.511(9)
C26D C27D 1.343(9)
C26D H26E 0.9500
C27D C28D 1.550(9)
C27D H27E 0.9500
C28D C29D 1.462(9)
C29D C30D 1.333(10)
C29D H29E 0.9500
C30D H30E 0.9500
C31D H31M 0.9800
C31D H31N 0.9800
C31D H31O 0.9800
C32D H32M 0.9800
C32D H32N 0.9800
C32D H32O 0.9800
C33D H33M 0.9800
C33D H33N 0.9800
C33D H33O 0.9800
C34D H34M 0.9800
C34D H34N 0.9800
C34D H34O 0.9800

loop_
_geom_hbond_atom_site_label_D
_geom_hbond_atom_site_label_H
_geom_hbond_atom_site_label_A
_geom_hbond_distance_DH
_geom_hbond_distance_HA
_geom_hbond_distance_DA
_geom_hbond_angle_DHA
_geom_hbond_site_symmetry_A
C9 H9A O3C 0.95 2.54 3.431(8) 157.2 1_565
C26 H26A O2B 0.95 2.60 3.518(9) 163.0 2_575
C11A H11B O3D 0.95 2.52 3.430(8) 160.2 2_565
C30A H30B O2C 0.95 2.53 3.431(9) 158.9 4
C9B H9BA O3 0.95 2.61 3.519(9) 160.6 2_574
C26B H26C O2D 0.95 2.59 3.491(9) 158.8 3_556
C11C H11D O3A 0.95 2.49 3.388(9) 157.2 4_454
C30C H30D O2 0.95 2.60 3.508(9) 161.1 1_545
C11D H11E O3B 0.95 2.60 3.521(9) 162.3 3_444
C30D H30E O2A 0.95 2.50 3.402(9) 159.3 2_564

loop_
_geom_torsion_atom_site_label_1
_geom_torsion_atom_site_label_2
_geom_torsion_atom_site_label_3
_geom_torsion_atom_site_label_4
_geom_torsion
C6 C1 C2 C3 1.1(10)
C7 C1 C2 C3 178.6(6)
C1 C2 C3 C4 -0.6(11)
C2 C3 C4 C5 -0.8(11)
C2 C3 C4 C28 -177.8(6)
C3 C4 C5 C6 1.6(11)
C28 C4 C5 C6 178.7(6)
C2 C1 C6 C5 -0.2(11)
C7 C1 C6 C5 -177.7(7)
C4 C5 C6 C1 -1.1(12)
C31 O1 C7 C12 -53.6(8)
C31 O1 C7 C1 -177.7(6)
C31 O1 C7 C8 65.4(8)
C6 C1 C7 O1 -174.9(6)
C2 C1 C7 O1 7.7(8)
C6 C1 C7 C12 61.3(8)
C2 C1 C7 C12 -116.2(7)
C6 C1 C7 C8 -60.3(9)
C2 C1 C7 C8 122.3(7)
O1 C7 C8 C9 -133.4(7)
C12 C7 C8 C9 -11.9(9)
C1 C7 C8 C9 112.2(7)
C7 C8 C9 C10 -5.4(10)
C32 O2 C10 C9 163.4(5)
C32 O2 C10 C11 -78.2(7)
C32 O2 C10 C13 46.3(8)
C8 C9 C10 O2 141.6(6)
C8 C9 C10 C11 20.9(9)
C8 C9 C10 C13 -98.1(7)
O2 C10 C11 C12 -135.1(7)
C9 C10 C11 C12 -19.8(9)
C13 C10 C11 C12 98.5(8)
C10 C11 C12 C7 3.1(12)
O1 C7 C12 C11 131.0(8)
C1 C7 C12 C11 -108.8(9)
C8 C7 C12 C11 13.3(11)
O2 C10 C13 C18 -108.9(7)
C9 C10 C13 C18 136.5(7)
C11 C10 C13 C18 17.5(9)
O2 C10 C13 C14 82.7(8)
C9 C10 C13 C14 -31.9(8)
C11 C10 C13 C14 -150.9(6)
C18 C13 C14 C15 -12.5(10)
C10 C13 C14 C15 156.2(7)
C13 C14 C15 C16 0.7(11)
C14 C15 C16 C17 12.0(10)
C14 C15 C16 C19 -149.9(6)
C15 C16 C17 C18 -13.0(10)
C19 C16 C17 C18 148.8(6)
C14 C13 C18 C17 11.6(10)
C10 C13 C18 C17 -157.1(6)
C16 C17 C18 C13 1.3(10)
C17 C16 C19 C24 -146.8(7)
C15 C16 C19 C24 14.7(9)
C17 C16 C19 C20 16.9(9)
C15 C16 C19 C20 178.4(6)
C24 C19 C20 C21 14.7(10)
C16 C19 C20 C21 -149.5(7)
C19 C20 C21 C22 -0.6(11)
C20 C21 C22 C23 -14.0(10)
C20 C21 C22 C25 155.5(7)
C21 C22 C23 C24 14.6(10)
C25 C22 C23 C24 -154.8(7)
C22 C23 C24 C19 -0.5(10)
C20 C19 C24 C23 -14.1(9)
C16 C19 C24 C23 150.2(6)
C33 O3 C25 C26 165.7(6)
C33 O3 C25 C30 -75.2(8)
C33 O3 C25 C22 46.8(9)
C23 C22 C25 O3 -105.8(7)
C21 C22 C25 O3 85.1(8)
C23 C22 C25 C26 136.3(7)
C21 C22 C25 C26 -32.8(8)
C23 C22 C25 C30 16.1(9)
C21 C22 C25 C30 -153.0(6)
O3 C25 C26 C27 138.7(7)
C30 C25 C26 C27 20.4(10)
C22 C25 C26 C27 -99.0(8)
C25 C26 C27 C28 -5.0(12)
C34 O4 C28 C27 63.6(8)
C34 O4 C28 C4 -174.3(6)
C34 O4 C28 C29 -58.8(8)
C26 C27 C28 O4 -131.2(7)
C26 C27 C28 C4 111.9(8)
C26 C27 C28 C29 -11.0(10)
C3 C4 C28 O4 -0.4(9)
C5 C4 C28 O4 -177.4(6)
C3 C4 C28 C27 121.0(7)
C5 C4 C28 C27 -56.0(8)
C3 C4 C28 C29 -114.8(7)
C5 C4 C28 C29 68.2(8)
O4 C28 C29 C30 132.5(7)
C27 C28 C29 C30 9.7(9)
C4 C28 C29 C30 -115.3(7)
C28 C29 C30 C25 6.8(10)
O3 C25 C30 C29 -138.0(7)
C26 C25 C30 C29 -21.3(10)
C22 C25 C30 C29 97.5(8)
C6A C1A C2A C3A -0.2(9)
C7A C1A C2A C3A -179.3(5)
C1A C2A C3A C4A -0.1(7)
C2A C3A C4A C5A 0.8(9)
C2A C3A C4A C28A 179.7(5)
C3A C4A C5A C6A -1.2(10)
C28A C4A C5A C6A 179.9(5)
C4A C5A C6A C1A 1.0(7)
C2A C1A C6A C5A -0.2(8)
C7A C1A C6A C5A 178.9(5)
C31A O1A C7A C8A 55.7(8)
C31A O1A C7A C1A 178.0(6)
C31A O1A C7A C12A -64.5(8)
C2A C1A C7A O1A -6.2(9)
C6A C1A C7A O1A 174.8(6)
C2A C1A C7A C8A 114.5(7)
C6A C1A C7A C8A -64.5(8)
C2A C1A C7A C12A -121.8(7)
C6A C1A C7A C12A 59.2(8)
O1A C7A C8A C9A -131.3(7)
C1A C7A C8A C9A 111.3(8)
C12A C7A C8A C9A -12.5(10)
C7A C8A C9A C10A -5.1(11)
C32A O2A C10A C9A 74.6(7)
C32A O2A C10A C11A -166.7(6)
C32A O2A C10A C13A -50.9(8)
C8A C9A C10A O2A 135.7(7)
C8A C9A C10A C11A 21.7(9)
C8A C9A C10A C13A -97.3(8)
O2A C10A C11A C12A -139.8(7)
C9A C10A C11A C12A -21.3(10)
C13A C10A C11A C12A 100.1(7)
C10A C11A C12A C7A 4.6(11)
O1A C7A C12A C11A 133.2(7)
C8A C7A C12A C11A 12.5(9)
C1A C7A C12A C11A -113.0(7)
O2A C10A C13A C14A 109.5(7)
C9A C10A C13A C14A -15.8(9)
C11A C10A C13A C14A -137.1(7)
O2A C10A C13A C18A -81.0(8)
C9A C10A C13A C18A 153.7(7)
C11A C10A C13A C18A 32.4(8)
C18A C13A C14A C15A -14.6(10)
C10A C13A C14A C15A 155.2(6)
C13A C14A C15A C16A 0.9(10)
C14A C15A C16A C17A 13.4(9)
C14A C15A C16A C19A -150.6(7)
C15A C16A C17A C18A -14.4(9)
C19A C16A C17A C18A 149.0(7)
C14A C13A C18A C17A 13.5(10)
C10A C13A C18A C17A -156.2(6)
C16A C17A C18A C13A 1.2(10)
C17A C16A C19A C24A -18.6(10)
C15A C16A C19A C24A 144.3(4)
C17A C16A C19A C20A -179.9(4)
C15A C16A C19A C20A -17.0(10)
C24A C19A C20A C21A -14.3(10)
C16A C19A C20A C21A 147.4(7)
C19A C20A C21A C22A 2.3(11)
C20A C21A C22A C23A 10.1(10)
C20A C21A C22A C25A -157.0(7)
C21A C22A C23A C24A -10.7(10)
C25A C22A C23A C24A 156.4(6)
C22A C23A C24A C19A -1.3(10)
C20A C19A C24A C23A 13.7(9)
C16A C19A C24A C23A -148.4(7)
C33A O3A C25A C22A -48.0(8)
C33A O3A C25A C26A 75.4(8)
C33A O3A C25A C30A -167.9(6)
C21A C22A C25A O3A -83.9(8)
C23A C22A C25A O3A 109.5(7)
C21A C22A C25A C26A 151.7(6)
C23A C22A C25A C26A -14.8(9)
C21A C22A C25A C30A 34.5(9)
C23A C22A C25A C30A -132.0(7)
O3A C25A C26A C27A 133.7(7)
C22A C25A C26A C27A -100.3(8)
C30A C25A C26A C27A 17.8(10)
C25A C26A C27A C28A -2.8(11)
C34A O4A C28A C29A -65.1(9)
C34A O4A C28A C27A 57.7(8)
C34A O4A C28A C4A 175.9(6)
C26A C27A C28A O4A -135.6(7)
C26A C27A C28A C29A -12.8(10)
C26A C27A C28A C4A 110.4(8)
C5A C4A C28A O4A 177.1(6)
C3A C4A C28A O4A -1.7(9)
C5A C4A C28A C29A 58.2(9)
C3A C4A C28A C29A -120.7(7)
C5A C4A C28A C27A -65.0(8)
C3A C4A C28A C27A 116.1(7)
O4A C28A C29A C30A 134.1(8)
C27A C28A C29A C30A 11.7(10)
C4A C28A C29A C30A -111.3(8)
C28A C29A C30A C25A 5.1(13)
O3A C25A C30A C29A -138.3(8)
C22A C25A C30A C29A 98.8(9)
C26A C25A C30A C29A -19.4(10)
C6B C1B C2B C3B 0.3(9)
C7B C1B C2B C3B 178.3(5)
C1B C2B C3B C4B 0.0(8)
C2B C3B C4B C5B -0.9(9)
C2B C3B C4B C28B -178.3(6)
C3B C4B C5B C6B 1.6(9)
C28B C4B C5B C6B 179.1(5)
C2B C1B C6B C5B 0.5(10)
C7B C1B C6B C5B -177.5(5)
C4B C5B C6B C1B -1.4(8)
C31B O1B C7B C12B -54.6(8)
C31B O1B C7B C1B -178.6(6)
C31B O1B C7B C8B 65.3(8)
C6B C1B C7B C12B 63.1(9)
C2B C1B C7B C12B -114.8(7)
C6B C1B C7B O1B -174.2(7)
C2B C1B C7B O1B 7.9(9)
C6B C1B C7B C8B -60.0(8)
C2B C1B C7B C8B 122.0(7)
C12B C7B C8B C9B -11.8(9)
O1B C7B C8B C9B -133.4(7)
C1B C7B C8B C9B 114.1(7)
C7B C8B C9B C10B -6.4(11)
C32B O2B C10B C9B 166.6(6)
C32B O2B C10B C11B -76.1(8)
C32B O2B C10B C13B 49.6(9)
C8B C9B C10B O2B 141.0(7)
C8B C9B C10B C11B 21.2(10)
C8B C9B C10B C13B -97.9(8)
O2B C10B C11B C12B -133.2(8)
C9B C10B C11B C12B -19.1(10)
C13B C10B C11B C12B 98.9(8)
C10B C11B C12B C7B 1.6(13)
O1B C7B C12B C11B 132.9(8)
C1B C7B C12B C11B -108.8(9)
C8B C7B C12B C11B 14.4(11)
O2B C10B C13B C18B -110.2(8)
C9B C10B C13B C18B 135.5(7)
C11B C10B C13B C18B 16.9(9)
O2B C10B C13B C14B 83.3(9)
C9B C10B C13B C14B -31.0(9)
C11B C10B C13B C14B -149.6(7)
C18B C13B C14B C15B -11.6(10)
C10B C13B C14B C15B 155.2(7)
C13B C14B C15B C16B -0.3(10)
C14B C15B C16B C17B 12.7(10)
C14B C15B C16B C19B -149.2(7)
C15B C16B C17B C18B -13.9(10)
C19B C16B C17B C18B 148.5(7)
C14B C13B C18B C17B 10.7(10)
C10B C13B C18B C17B -156.3(7)
C16B C17B C18B C13B 2.3(11)
C15B C16B C19B C20B 177.2(5)
C17B C16B C19B C20B 16.1(10)
C15B C16B C19B C24B 14.1(10)
C17B C16B C19B C24B -147.0(5)
C24B C19B C20B C21B 14.5(10)
C16B C19B C20B C21B -149.2(8)
C19B C20B C21B C22B -1.7(11)
C20B C21B C22B C23B -13.1(11)
C20B C21B C22B C25B 157.8(7)
C21B C22B C23B C24B 14.9(10)
C25B C22B C23B C24B -156.0(7)
C22B C23B C24B C19B -2.1(11)
C20B C19B C24B C23B -12.5(10)
C16B C19B C24B C23B 151.7(7)
C33B O3B C25B C30B -77.3(8)
C33B O3B C25B C22B 46.1(9)
C33B O3B C25B C26B 164.6(6)
C21B C22B C25B O3B 85.4(8)
C23B C22B C25B O3B -104.2(8)
C21B C22B C25B C30B -151.3(7)
C23B C22B C25B C30B 19.1(9)
C21B C22B C25B C26B -33.0(9)
C23B C22B C25B C26B 137.4(7)
O3B C25B C26B C27B 140.7(7)
C30B C25B C26B C27B 21.8(10)
C22B C25B C26B C27B -97.4(8)
C25B C26B C27B C28B -5.3(12)
C34B O4B C28B C27B 60.7(9)
C34B O4B C28B C4B -177.0(6)
C34B O4B C28B C29B -61.2(8)
C26B C27B C28B O4B -131.3(8)
C26B C27B C28B C4B 111.8(8)
C26B C27B C28B C29B -11.7(10)
C3B C4B C28B O4B -1.9(9)
C5B C4B C28B O4B -179.2(6)
C3B C4B C28B C27B 120.1(7)
C5B C4B C28B C27B -57.3(8)
C3B C4B C28B C29B -115.8(7)
C5B C4B C28B C29B 66.8(8)
O4B C28B C29B C30B 132.8(6)
C27B C28B C29B C30B 10.0(8)
C4B C28B C29B C30B -115.3(7)
C28B C29B C30B C25B 8.4(10)
O3B C25B C30B C29B -140.8(7)
C22B C25B C30B C29B 94.2(8)
C26B C25B C30B C29B -23.5(10)
C6C C1C C2C C3C -0.9(10)
C7C C1C C2C C3C -179.1(6)
C1C C2C C3C C4C 1.0(11)
C2C C3C C4C C5C -0.3(10)
C2C C3C C4C C28C 178.4(6)
C3C C4C C5C C6C -0.5(11)
C28C C4C C5C C6C -179.2(7)
C4C C5C C6C C1C 0.6(12)
C2C C1C C6C C5C 0.1(11)
C7C C1C C6C C5C 178.3(7)
C31C O1C C7C C8C 57.0(8)
C31C O1C C7C C12C -63.4(8)
C31C O1C C7C C1C 178.6(6)
C2C C1C C7C O1C -5.8(9)
C6C C1C C7C O1C 176.1(6)
C2C C1C C7C C8C 115.3(7)
C6C C1C C7C C8C -62.8(8)
C2C C1C C7C C12C -121.8(7)
C6C C1C C7C C12C 60.1(8)
O1C C7C C8C C9C -131.9(7)
C12C C7C C8C C9C -12.5(9)
C1C C7C C8C C9C 111.0(8)
C7C C8C C9C C10C -5.0(11)
C32C O2C C10C C9C 75.8(7)
C32C O2C C10C C11C -165.1(6)
C32C O2C C10C C13C -47.8(8)
C8C C9C C10C O2C 136.5(7)
C8C C9C C10C C11C 21.2(9)
C8C C9C C10C C13C -98.3(8)
O2C C10C C11C C12C -140.7(7)
C9C C10C C11C C12C -21.1(10)
C13C C10C C11C C12C 99.2(8)
C10C C11C C12C C7C 4.4(11)
O1C C7C C12C C11C 134.2(7)
C8C C7C C12C C11C 12.6(9)
C1C C7C C12C C11C -111.8(8)
O2C C10C C13C C18C 108.7(7)
C9C C10C C13C C18C -15.7(9)
C11C C10C C13C C18C -136.5(7)
O2C C10C C13C C14C -82.3(8)
C9C C10C C13C C14C 153.3(6)
C11C C10C C13C C14C 32.5(8)
C18C C13C C14C C15C 13.6(10)
C10C C13C C14C C15C -155.8(6)
C13C C14C C15C C16C -0.1(11)
C14C C15C C16C C17C -13.3(10)
C14C C15C C16C C19C 150.5(6)
C15C C16C C17C C18C 13.1(9)
C19C C16C C17C C18C -150.9(6)
C14C C13C C18C C17C -13.7(10)
C10C C13C C18C C17C 155.6(6)
C16C C17C C18C C13C 0.1(10)
C17C C16C C19C C20C 144.7(6)
C15C C16C C19C C20C -18.6(8)
C17C C16C C19C C24C -15.4(8)
C15C C16C C19C C24C -178.7(6)
C24C C19C C20C C21C 12.4(9)
C16C C19C C20C C21C -148.3(6)
C19C C20C C21C C22C -0.4(10)
C20C C21C C22C C23C -12.5(10)
C20C C21C C22C C25C 156.6(6)
C21C C22C C23C C24C 13.3(10)
C25C C22C C23C C24C -155.7(7)
C22C C23C C24C C19C -1.4(10)
C20C C19C C24C C23C -11.6(9)
C16C C19C C24C C23C 148.9(6)
C33C O3C C25C C30C -168.8(5)
C33C O3C C25C C26C 72.6(7)
C33C O3C C25C C22C -50.9(8)
C23C C22C C25C O3C -82.0(8)
C21C C22C C25C O3C 109.3(7)
C23C C22C C25C C30C 35.6(8)
C21C C22C C25C C30C -133.1(7)
C23C C22C C25C C26C 152.7(6)
C21C C22C C25C C26C -16.0(9)
O3C C25C C26C C27C 134.6(7)
C30C C25C C26C C27C 17.2(10)
C22C C25C C26C C27C -99.1(8)
C25C C26C C27C C28C -2.9(11)
C34C O4C C28C C29C -63.4(8)
C34C O4C C28C C27C 57.5(8)
C34C O4C C28C C4C 174.4(6)
C26C C27C C28C O4C -134.1(7)
C26C C27C C28C C29C -11.8(9)
C26C C27C C28C C4C 111.7(7)
C5C C4C C28C O4C 177.7(6)
C3C C4C C28C O4C -1.0(8)
C5C C4C C28C C29C 55.6(8)
C3C C4C C28C C29C -123.1(7)
C5C C4C C28C C27C -66.6(8)
C3C C4C C28C C27C 114.7(7)
O4C C28C C29C C30C 131.3(8)
C27C C28C C29C C30C 11.6(10)
C4C C28C C29C C30C -110.4(8)
C28C C29C C30C C25C 4.0(13)
O3C C25C C30C C29C -138.6(7)
C26C C25C C30C C29C -17.9(10)
C22C C25C C30C C29C 99.3(8)
C6D C1D C2D C3D -0.7(10)
C7D C1D C2D C3D -178.6(6)
C1D C2D C3D C4D -0.6(11)
C2D C3D C4D C5D 2.5(10)
C2D C3D C4D C28D 178.8(6)
C3D C4D C5D C6D -3.0(10)
C28D C4D C5D C6D -179.4(6)
C4D C5D C6D C1D 1.7(10)
C2D C1D C6D C5D 0.2(10)
C7D C1D C6D C5D 178.0(6)
C31D O1D C7D C8D 55.8(8)
C31D O1D C7D C1D 178.2(6)
C31D O1D C7D C12D -65.2(8)
C2D C1D C7D O1D -6.7(9)
C6D C1D C7D O1D 175.5(6)
C2D C1D C7D C8D 114.4(7)
C6D C1D C7D C8D -63.4(8)
C2D C1D C7D C12D -122.6(7)
C6D C1D C7D C12D 59.6(8)
O1D C7D C8D C9D -130.8(7)
C1D C7D C8D C9D 111.7(8)
C12D C7D C8D C9D -10.9(10)
C7D C8D C9D C10D -5.7(11)
C32D O2D C10D C9D 74.6(7)
C32D O2D C10D C11D -166.3(6)
C32D O2D C10D C13D -50.8(8)
C8D C9D C10D O2D 136.2(7)
C8D C9D C10D C11D 21.0(9)
C8D C9D C10D C13D -96.9(8)
O2D C10D C11D C12D -140.4(7)
C9D C10D C11D C12D -20.6(10)
C13D C10D C11D C12D 99.7(7)
C10D C11D C12D C7D 5.4(11)
O1D C7D C12D C11D 132.5(7)
C8D C7D C12D C11D 10.8(9)
C1D C7D C12D C11D -113.9(7)
O2D C10D C13D C18D 109.2(7)
C9D C10D C13D C18D -16.8(9)
C11D C10D C13D C18D -137.0(6)
O2D C10D C13D C14D -81.2(8)
C9D C10D C13D C14D 152.7(6)
C11D C10D C13D C14D 32.5(8)
C18D C13D C14D C15D 13.8(10)
C10D C13D C14D C15D -155.9(6)
C13D C14D C15D C16D 0.3(10)
C14D C15D C16D C17D -14.2(9)
C14D C15D C16D C19D 149.4(6)
C15D C16D C17D C18D 14.4(9)
C19D C16D C17D C18D -149.7(6)
C16D C17D C18D C13D -0.2(10)
C14D C13D C18D C17D -13.9(10)
C10D C13D C18D C17D 156.0(6)
C15D C16D C19D C20D -17.6(9)
C17D C16D C19D C20D 145.8(6)
C15D C16D C19D C24D -178.9(6)
C17D C16D C19D C24D -15.5(9)
C24D C19D C20D C21D 11.9(9)
C16D C19D C20D C21D -150.2(6)
C19D C20D C21D C22D 1.8(10)
C20D C21D C22D C23D -13.8(9)
C20D C21D C22D C25D 156.2(7)
C21D C22D C23D C24D 12.5(10)
C25D C22D C23D C24D -157.5(7)
C22D C23D C24D C19D 0.7(11)
C20D C19D C24D C23D -13.2(10)
C16D C19D C24D C23D 148.4(7)
C33D O3D C25D C22D -45.9(8)
C33D O3D C25D C30D -164.3(6)
C33D O3D C25D C26D 76.9(7)
C23D C22D C25D O3D -85.0(8)
C21D C22D C25D O3D 105.7(7)
C23D C22D C25D C30D 32.7(9)
C21D C22D C25D C30D -136.6(7)
C23D C22D C25D C26D 152.0(6)
C21D C22D C25D C26D -17.3(9)
O3D C25D C26D C27D 137.7(7)
C22D C25D C26D C27D -97.7(8)
C30D C25D C26D C27D 20.5(10)
C25D C26D C27D C28D -4.5(10)
C34D O4D C28D C29D -60.9(8)
C34D O4D C28D C4D 177.2(6)
C34D O4D C28D C27D 60.4(7)
C3D C4D C28D O4D 1.9(9)
C5D C4D C28D O4D 178.2(6)
C3D C4D C28D C29D -119.2(7)
C5D C4D C28D C29D 57.1(8)
C3D C4D C28D C27D 116.5(7)
C5D C4D C28D C27D -67.3(8)
C26D C27D C28D O4D -135.0(6)
C26D C27D C28D C29D -13.2(9)
C26D C27D C28D C4D 112.2(7)
O4D C28D C29D C30D 133.3(7)
C4D C28D C29D C30D -109.9(8)
C27D C28D C29D C30D 14.1(10)
C28D C29D C30D C25D 3.1(12)
O3D C25D C30D C29D -139.1(7)
C22D C25D C30D C29D 99.5(8)
C26D C25D C30D C29D -19.9(10)
